data_7714320
loop_
_publ_author_name
'Gregoli\'nski, Janusz'
'Fedorowicz, Dominka'
'\'Slepokura, Katarzyna'
'K\/lak, Julia'
'Witwicki, Maciej'

_publ_section_title
;
 Hexa- and octanuclear copper(II) complexes with tetraeicosaaza amine
 macrocycle
;
_journal_name_full 'Dalton Transactions'
_journal_paper_doi 10.1039/D3DT02993J
_journal_year 2023
_chemical_formula_moiety '[Cu8 (C96 H136 N24) 2(S O4) 16(H2 O)], 6(S O4), 2(C2 H3 N), 33.5(H2 O)'
_chemical_formula_sum 'C100 H241 Cu8 N26 O81.5 S8'
_chemical_formula_weight 3876.97
_space_group_crystal_system triclinic
_space_group_IT_number 2
_space_group_name_Hall '-P 1'
_space_group_name_H-M_alt 'P -1'
_atom_sites_solution_hydrogens mixed
_atom_sites_solution_primary dual
_atom_sites_solution_secondary difmap
_audit_creation_method SHELXL-2014/7
_audit_update_record
;
2023-08-22 deposited with the CCDC.	2023-10-25 downloaded from the CCDC.
;
_cell_angle_alpha 104.80(2)
_cell_angle_beta 104.09(2)
_cell_angle_gamma 112.11(2)
_cell_formula_units_Z 1
_cell_length_a 15.591(3)
_cell_length_b 17.137(2)
_cell_length_c 18.252(3)
_cell_measurement_reflns_used 19174
_cell_measurement_temperature 100(2)
_cell_measurement_theta_max 71.4530
_cell_measurement_theta_min 2.6800
_cell_volume 4042.0(17)
_computing_cell_refinement 'CrysAlisPro 1.171.41.93a (Rigaku OD, 2020)'
_computing_data_collection 'CrysAlisPro 1.171.41.93a (Rigaku OD, 2020)'
_computing_data_reduction 'CrysAlisPro 1.171.41.93a (Rigaku OD, 2020)'
_computing_structure_refinement 'SHELXL-2014/7 (Sheldrick, 2015)'
_computing_structure_solution 'SHELXT-2014/5 (Sheldrick, 2015)'
_diffrn_ambient_temperature 100(2)
_diffrn_detector 'Hybrid Pixel Array Detector'
_diffrn_detector_area_resol_mean 10.0000
_diffrn_detector_type 'HyPix-Arc 150'
_diffrn_measured_fraction_theta_full 0.988
_diffrn_measured_fraction_theta_max 0.952
_diffrn_measurement_device 'four-circle diffractometer'
_diffrn_measurement_device_type 'Rigaku, XtaLAB Synergy R, DW system, HyPix-Arc 150'
_diffrn_measurement_method 'omega scan'
_diffrn_radiation_monochromator mirror
_diffrn_radiation_probe x-ray
_diffrn_radiation_type CuK\a
_diffrn_radiation_wavelength 1.5418
_diffrn_reflns_av_R_equivalents 0.0493
_diffrn_reflns_av_unetI/netI 0.0526
_diffrn_reflns_Laue_measured_fraction_full 0.988
_diffrn_reflns_Laue_measured_fraction_max 0.952
_diffrn_reflns_limit_h_max 15
_diffrn_reflns_limit_h_min -19
_diffrn_reflns_limit_k_max 21
_diffrn_reflns_limit_k_min -19
_diffrn_reflns_limit_l_max 22
_diffrn_reflns_limit_l_min -22
_diffrn_reflns_number 55035
_diffrn_reflns_point_group_measured_fraction_full 0.988
_diffrn_reflns_point_group_measured_fraction_max 0.952
_diffrn_reflns_theta_full 67.680
_diffrn_reflns_theta_max 73.592
_diffrn_reflns_theta_min 2.706
_diffrn_source 'Rotating-anode X-ray tube'
_diffrn_source_type 'Rigaku (Cu) X-ray Source'
_exptl_absorpt_coefficient_mu 3.017
_exptl_absorpt_correction_T_max 1.00000
_exptl_absorpt_correction_T_min 0.74301
_exptl_absorpt_correction_type multi-scan
_exptl_absorpt_process_details
;
CrysAlisPro 1.171.41.93a (Rigaku Oxford Diffraction, 2020)
Empirical absorption correction using spherical harmonics,
implemented in SCALE3 ABSPACK scaling algorithm.
;
_exptl_crystal_colour blue
_exptl_crystal_density_diffrn 1.593
_exptl_crystal_description block
_exptl_crystal_F_000 2035
_exptl_crystal_size_max 0.10
_exptl_crystal_size_mid 0.05
_exptl_crystal_size_min 0.03
_refine_diff_density_max 0.675
_refine_diff_density_min -0.903
_refine_diff_density_rms 0.094
_refine_ls_extinction_method none
_refine_ls_goodness_of_fit_ref 1.061
_refine_ls_hydrogen_treatment constr
_refine_ls_matrix_type full
_refine_ls_number_parameters 1133
_refine_ls_number_reflns 15514
_refine_ls_number_restraints 421
_refine_ls_restrained_S_all 1.084
_refine_ls_R_factor_all 0.1021
_refine_ls_R_factor_gt 0.0693
_refine_ls_shift/su_max 0.000
_refine_ls_shift/su_mean 0.000
_refine_ls_structure_factor_coef Fsqd
_refine_ls_weighting_details 'w=1/[\s^2^(Fo^2^)+(0.1146P)^2^+4.2204P] where P=(Fo^2^+2Fc^2^)/3'
_refine_ls_weighting_scheme calc
_refine_ls_wR_factor_gt 0.1905
_refine_ls_wR_factor_ref 0.2130
_reflns_Friedel_coverage 0.000
_reflns_number_gt 10376
_reflns_number_total 15514
_reflns_threshold_expression 'I > 2\s(I)'
_cod_data_source_file d3dt02993j2.cif
_cod_data_source_block 3_cul88s1
_cod_original_cell_volume 4042.0(13)
_cod_database_code 7714320
_shelx_shelxl_version_number 2014/7
_shelx_space_group_comment
;
The symmetry employed for this shelxl refinement is uniquely defined
by the following loop, which should always be used as a source of
symmetry information in preference to the above space-group names.
They are only intended as comments.
;
_shelx_estimated_absorpt_t_min 0.752
_shelx_estimated_absorpt_t_max 0.915

loop_
_space_group_symop_operation_xyz
'x, y, z'
'-x, -y, -z'

loop_
_atom_site_label
_atom_site_type_symbol
_atom_site_fract_x
_atom_site_fract_y
_atom_site_fract_z
_atom_site_U_iso_or_equiv
_atom_site_adp_type
_atom_site_occupancy
_atom_site_site_symmetry_order
_atom_site_calc_flag
_atom_site_refinement_flags_posn
_atom_site_refinement_flags_adp
_atom_site_refinement_flags_occupancy
_atom_site_disorder_assembly
_atom_site_disorder_group
Cu1 Cu 0.66203(6) 0.92567(5) 0.22628(4) 0.04355(19) Uani 1 1 d . . . . .
Cu2 Cu 0.36422(6) 0.50528(5) 0.23821(5) 0.0493(2) Uani 1 1 d . . . . .
Cu3 Cu 0.23703(6) 0.05761(5) 0.21359(4) 0.04137(19) Uani 1 1 d . . . . .
Cu4 Cu 0.17774(6) -0.14186(6) 0.44106(5) 0.0515(2) Uani 1 1 d . . . . .
N1 N 0.7151(3) 0.8982(3) 0.1447(3) 0.0469(10) Uani 1 1 d . . . . .
N2 N 0.5834(4) 0.7848(3) 0.1845(3) 0.0490(10) Uani 1 1 d . . . . .
H2 H 0.5109 0.7682 0.1687 0.059 Uiso 1 1 calc R U . . .
N3 N 0.4496(3) 0.6380(3) 0.2513(3) 0.0496(11) Uani 1 1 d . . . . .
H3 H 0.4090 0.6480 0.2065 0.060 Uiso 1 1 calc R U . . .
N4 N 0.3536(3) 0.5654(3) 0.3372(3) 0.0494(11) Uani 1 1 d . . . . .
N5 N 0.3048(3) 0.3941(3) 0.2650(3) 0.0475(10) Uani 1 1 d . . . . .
H5 H 0.2522 0.3431 0.2128 0.057 Uiso 1 1 calc R U . . .
N6 N 0.3040(3) 0.1917(3) 0.2190(2) 0.0389(9) Uani 1 1 d . . . . .
H6 H 0.2506 0.1955 0.1791 0.047 Uiso 1 1 calc R U . . .
N7 N 0.2965(3) 0.0384(3) 0.1345(2) 0.0389(9) Uani 1 1 d . . . . .
N8 N 0.1929(3) -0.0836(3) 0.1835(3) 0.0450(10) Uani 1 1 d . . . . .
H8 H 0.2507 -0.0843 0.2214 0.054 Uiso 1 1 calc R U . . .
C1 C 0.7853(4) 0.9678(4) 0.1384(4) 0.0544(14) Uani 1 1 d . . . . .
C2 C 0.8293(5) 0.9512(5) 0.0821(4) 0.0657(17) Uani 1 1 d . . . . .
H2A H 0.8798 1.0000 0.0774 0.079 Uiso 1 1 calc R U . . .
C3 C 0.7970(5) 0.8616(5) 0.0336(4) 0.0640(17) Uani 1 1 d . . . . .
H3A H 0.8263 0.8484 -0.0047 0.077 Uiso 1 1 calc R U . . .
C4 C 0.7223(5) 0.7904(5) 0.0400(3) 0.0564(15) Uani 1 1 d . . . . .
H4 H 0.6994 0.7288 0.0057 0.068 Uiso 1 1 calc R U . . .
C5 C 0.6818(4) 0.8111(4) 0.0974(3) 0.0490(13) Uani 1 1 d . . . . .
C6 C 0.5966(5) 0.7420(4) 0.1088(4) 0.0587(15) Uani 1 1 d . . . . .
H6A H 0.5340 0.7168 0.0607 0.070 Uiso 1 1 calc R U . . .
H6B H 0.6104 0.6910 0.1125 0.070 Uiso 1 1 calc R U . . .
C7 C 0.6103(4) 0.7558(4) 0.2532(4) 0.0508(13) Uani 1 1 d . . . . .
H7 H 0.6053 0.7955 0.3010 0.061 Uiso 1 1 calc R U . . .
C8 C 0.7171(5) 0.7683(5) 0.2812(5) 0.0705(18) Uani 1 1 d . . . . .
H8A H 0.7313 0.7391 0.2346 0.085 Uiso 1 1 calc R U . . .
H8B H 0.7669 0.8337 0.3088 0.085 Uiso 1 1 calc R U . . .
C9 C 0.7166(5) 0.7202(5) 0.3408(5) 0.0735(19) Uani 1 1 d . . . . .
H9A H 0.7251 0.7598 0.3949 0.088 Uiso 1 1 calc R U . . .
H9B H 0.7706 0.7023 0.3480 0.088 Uiso 1 1 calc R U . . .
C10 C 0.6123(5) 0.6352(5) 0.2993(5) 0.077(2) Uani 1 1 d . . . . .
H10A H 0.6172 0.5811 0.2692 0.092 Uiso 1 1 calc R U . . .
H10B H 0.5850 0.6225 0.3409 0.092 Uiso 1 1 calc R U . . .
C11 C 0.5446(4) 0.6558(4) 0.2402(4) 0.0502(13) Uani 1 1 d . . . . .
H11 H 0.5287 0.6157 0.1831 0.060 Uiso 1 1 calc R U . . .
C12 C 0.4604(6) 0.7025(4) 0.3299(5) 0.079(2) Uani 1 1 d . . . . .
H12A H 0.5313 0.7345 0.3679 0.095 Uiso 1 1 calc R U . . .
H12B H 0.4424 0.7491 0.3187 0.095 Uiso 1 1 calc R U . . .
C13 C 0.3970(5) 0.6565(4) 0.3699(4) 0.0560(14) Uani 1 1 d . . . . .
C14 C 0.3835(5) 0.7000(4) 0.4381(4) 0.0584(15) Uani 1 1 d . . . . .
H14 H 0.4132 0.7647 0.4614 0.070 Uiso 1 1 calc R U . . .
C15 C 0.3275(5) 0.6490(4) 0.4713(4) 0.0623(16) Uani 1 1 d . . . . .
H15 H 0.3184 0.6784 0.5184 0.075 Uiso 1 1 calc R U . . .
C16 C 0.2832(5) 0.5541(4) 0.4369(4) 0.0561(14) Uani 1 1 d . . . . .
H16 H 0.2444 0.5182 0.4601 0.067 Uiso 1 1 calc R U . . .
C17 C 0.2972(4) 0.5134(4) 0.3681(3) 0.0471(12) Uani 1 1 d . . . . .
C18 C 0.2539(4) 0.4122(4) 0.3208(4) 0.0501(13) Uani 1 1 d . . . . .
H18A H 0.2611 0.3818 0.3595 0.060 Uiso 1 1 calc R U . . .
H18B H 0.1816 0.3865 0.2886 0.060 Uiso 1 1 calc R U . . .
C19 C 0.3818(4) 0.3653(4) 0.2946(4) 0.0537(14) Uani 1 1 d . . . . .
H19 H 0.4186 0.3647 0.2568 0.064 Uiso 1 1 calc R U . . .
C20 C 0.4581(5) 0.4286(5) 0.3820(5) 0.081(2) Uani 1 1 d . . . . .
H20A H 0.5266 0.4559 0.3822 0.097 Uiso 1 1 calc R U . . .
H20B H 0.4428 0.4784 0.4049 0.097 Uiso 1 1 calc R U . . .
C21 C 0.4497(7) 0.3698(6) 0.4316(5) 0.100(3) Uani 1 1 d . . . . .
H21A H 0.5154 0.3917 0.4748 0.120 Uiso 1 1 calc R U . . .
H21B H 0.4013 0.3711 0.4578 0.120 Uiso 1 1 calc R U . . .
C22 C 0.4141(5) 0.2753(4) 0.3722(3) 0.0607(16) Uani 1 1 d . . . . .
H22A H 0.3831 0.2288 0.3936 0.073 Uiso 1 1 calc R U . . .
H22B H 0.4693 0.2682 0.3590 0.073 Uiso 1 1 calc R U . . .
C23 C 0.3369(4) 0.2689(3) 0.2979(3) 0.0453(12) Uani 1 1 d . . . . .
H23 H 0.2760 0.2602 0.3108 0.054 Uiso 1 1 calc R U . . .
C24 C 0.3820(4) 0.2012(3) 0.1833(3) 0.0439(11) Uani 1 1 d . . . . .
H24A H 0.4482 0.2279 0.2278 0.053 Uiso 1 1 calc R U . . .
H24B H 0.3849 0.2430 0.1542 0.053 Uiso 1 1 calc R U . . .
C25 C 0.3587(4) 0.1099(4) 0.1248(3) 0.0394(10) Uani 1 1 d . . . . .
C26 C 0.4006(4) 0.0980(4) 0.0666(3) 0.0491(13) Uani 1 1 d . . . . .
H26 H 0.4443 0.1488 0.0590 0.059 Uiso 1 1 calc R U . . .
C27 C 0.3765(5) 0.0097(5) 0.0198(3) 0.0591(16) Uani 1 1 d . . . . .
H27 H 0.4056 -0.0005 -0.0194 0.071 Uiso 1 1 calc R U . . .
C28 C 0.3117(5) -0.0625(4) 0.0297(3) 0.0575(15) Uani 1 1 d . . . . .
H28 H 0.2948 -0.1230 -0.0031 0.069 Uiso 1 1 calc R U . . .
C29 C 0.2705(4) -0.0477(4) 0.0874(3) 0.0459(12) Uani 1 1 d . . . . .
C30 C 0.1953(4) -0.1194(4) 0.1018(3) 0.0487(13) Uani 1 1 d . . . . .
H30A H 0.1285 -0.1432 0.0592 0.058 Uiso 1 1 calc R U . . .
H30B H 0.2115 -0.1706 0.0973 0.058 Uiso 1 1 calc R U . . .
C31 C 0.1038(4) -0.1511(4) 0.1901(3) 0.0460(12) Uani 1 1 d . . . . .
H31 H 0.0927 -0.2139 0.1602 0.055 Uiso 1 1 calc R U . . .
C32 C 0.0078(4) -0.1458(4) 0.1559(4) 0.0511(13) Uani 1 1 d . . . . .
H32A H -0.0222 -0.1760 0.0954 0.061 Uiso 1 1 calc R U . . .
H32B H 0.0208 -0.0814 0.1719 0.061 Uiso 1 1 calc R U . . .
C33 C -0.0612(4) -0.1956(4) 0.1937(4) 0.0583(14) Uani 1 1 d . . . . .
H33A H -0.1132 -0.2569 0.1528 0.070 Uiso 1 1 calc R U . . .
H33B H -0.0946 -0.1606 0.2137 0.070 Uiso 1 1 calc R U . . .
C34 C 0.0065(5) -0.2039(5) 0.2656(4) 0.0644(17) Uani 1 1 d . . . . .
H34A H -0.0066 -0.1845 0.3159 0.077 Uiso 1 1 calc R U . . .
H34B H -0.0042 -0.2675 0.2520 0.077 Uiso 1 1 calc R U . . .
C35 C 0.1128(4) -0.1396(4) 0.2768(3) 0.0496(13) Uani 1 1 d . . . . .
H35 H 0.1276 -0.0756 0.3071 0.059 Uiso 1 1 calc R U . A 1
C48 C 0.1924(5) -0.0605(4) 0.8069(5) 0.0664(17) Uani 1 1 d . . . . .
H48A H 0.1210 -0.1040 0.7899 0.080 Uiso 1 1 calc R U . B 1
H48B H 0.2335 -0.0830 0.8368 0.080 Uiso 1 1 calc R U . B 1
N9 N 0.1885(4) -0.1593(3) 0.3274(3) 0.0500(11) Uani 0.723(8) 1 d D U P C 1
H9 H 0.2569 -0.1136 0.3360 0.060 Uiso 0.723(8) 1 calc R U P C 1
N10 N 0.1222(8) -0.2680(5) 0.4013(5) 0.058(3) Uani 0.723(8) 1 d D U P C 1
N11 N 0.1503(5) -0.1509(5) 0.5426(3) 0.0504(17) Uani 0.723(8) 1 d D U P C 1
H11A H 0.2131 -0.1429 0.5819 0.060 Uiso 0.723(8) 1 calc R U P C 1
C36 C 0.1784(12) -0.2520(6) 0.2918(6) 0.071(3) Uani 0.723(8) 1 d D U P C 1
H36A H 0.2454 -0.2474 0.2991 0.085 Uiso 0.723(8) 1 calc R U P C 1
H36B H 0.1378 -0.2797 0.2323 0.085 Uiso 0.723(8) 1 calc R U P C 1
C37 C 0.1292(10) -0.3122(5) 0.3325(5) 0.058(3) Uani 0.723(8) 1 d D U P C 1
C38 C 0.1007(9) -0.4048(5) 0.3068(6) 0.066(3) Uani 0.723(8) 1 d D U P C 1
H38 H 0.1094 -0.4357 0.2602 0.079 Uiso 0.723(8) 1 calc R U P C 1
C39 C 0.0581(8) -0.4514(6) 0.3532(8) 0.073(3) Uani 0.723(8) 1 d D U P C 1
H39 H 0.0347 -0.5153 0.3366 0.087 Uiso 0.723(8) 1 calc R U P C 1
C40 C 0.0509(8) -0.4040(7) 0.4213(7) 0.073(3) Uani 0.723(8) 1 d D U P C 1
H40 H 0.0246 -0.4357 0.4529 0.087 Uiso 0.723(8) 1 calc R U P C 1
C41 C 0.0805(7) -0.3105(7) 0.4469(6) 0.064(3) Uani 0.723(8) 1 d D U P C 1
C42 C 0.0750(7) -0.2471(8) 0.5169(6) 0.066(2) Uani 0.723(8) 1 d D U P C 1
H42A H 0.0073 -0.2517 0.5007 0.079 Uiso 0.723(8) 1 calc R U P C 1
H42B H 0.0856 -0.2659 0.5639 0.079 Uiso 0.723(8) 1 calc R U P C 1
C43 C 0.1244(5) -0.0839(4) 0.5883(4) 0.0445(18) Uani 0.723(8) 1 d D U P C 1
H43 H 0.1802 -0.0229 0.6005 0.053 Uiso 0.723(8) 1 calc R U P C 1
C44 C 0.0304(6) -0.0841(6) 0.5381(5) 0.061(2) Uani 0.723(8) 1 d D U P C 1
H44A H 0.0438 -0.0531 0.5001 0.073 Uiso 0.723(8) 1 calc R U P C 1
H44B H -0.0245 -0.1472 0.5061 0.073 Uiso 0.723(8) 1 calc R U P C 1
C45 C 0.0061(9) -0.0346(10) 0.5990(6) 0.112(4) Uani 0.723(8) 1 d D U P C 1
H45A H -0.0654 -0.0696 0.5893 0.134 Uiso 0.723(8) 1 calc R U P C 1
H45B H 0.0177 0.0250 0.5954 0.134 Uiso 0.723(8) 1 calc R U P C 1
C46 C 0.0725(5) -0.0192(5) 0.6854(5) 0.054(2) Uani 0.723(8) 1 d D . P C 1
H46A H 0.1245 0.0454 0.7153 0.065 Uiso 0.723(8) 1 calc R U P C 1
H46B H 0.0316 -0.0359 0.7181 0.065 Uiso 0.723(8) 1 calc R U P C 1
C47 C 0.1185(4) -0.0803(5) 0.6688(4) 0.0457(18) Uani 0.723(8) 1 d D U P C 1
H47 H 0.0699 -0.1427 0.6612 0.055 Uiso 0.723(8) 1 calc R U P C 1
N12 N 0.2159(3) -0.0542(3) 0.7322(3) 0.0542(12) Uani 0.723(8) 1 d D U P C 1
H12 H 0.2375 -0.1012 0.7133 0.065 Uiso 0.723(8) 1 calc R U P C 1
N9X N 0.1885(4) -0.1593(3) 0.3274(3) 0.0500(11) Uani 0.277(8) 1 d D U P C 2
H9X H 0.2546 -0.1073 0.3395 0.060 Uiso 0.277(8) 1 calc R U P C 2
N10X N 0.1236(19) -0.2836(6) 0.3876(9) 0.047(6) Uiso 0.277(8) 1 d D U P C 2
N11X N 0.1273(9) -0.1876(8) 0.5285(5) 0.034(4) Uiso 0.277(8) 1 d D U P C 2
H11X H 0.1898 -0.1813 0.5668 0.040 Uiso 0.277(8) 1 calc R U P C 2
C36X C 0.2002(19) -0.2419(8) 0.2946(14) 0.052(7) Uiso 0.277(8) 1 d D U P C 2
H36C H 0.2722 -0.2251 0.3124 0.062 Uiso 0.277(8) 1 calc R U P C 2
H36D H 0.1713 -0.2667 0.2340 0.062 Uiso 0.277(8) 1 calc R U P C 2
C37X C 0.1483(18) -0.3139(7) 0.3245(11) 0.044(6) Uiso 0.277(8) 1 d D U P C 2
C38X C 0.117(2) -0.4062(7) 0.2853(14) 0.057(6) Uiso 0.277(8) 1 d D U P C 2
H38X H 0.1260 -0.4291 0.2363 0.069 Uiso 0.277(8) 1 calc R U P C 2
C39X C 0.070(2) -0.4651(7) 0.3216(13) 0.064(7) Uiso 0.277(8) 1 d D U P C 2
H39X H 0.0522 -0.5280 0.3000 0.077 Uiso 0.277(8) 1 calc R U P C 2
C40X C 0.050(2) -0.4307(9) 0.3875(15) 0.064(7) Uiso 0.277(8) 1 d D U P C 2
H40X H 0.0152 -0.4714 0.4093 0.077 Uiso 0.277(8) 1 calc R U P C 2
C41X C 0.0790(13) -0.3378(7) 0.4245(9) 0.034(5) Uiso 0.277(8) 1 d D U P C 2
C42X C 0.0615(13) -0.2876(10) 0.4946(10) 0.055(6) Uiso 0.277(8) 1 d D U P C 2
H42C H -0.0092 -0.3000 0.4759 0.066 Uiso 0.277(8) 1 calc R U P C 2
H42D H 0.0731 -0.3109 0.5385 0.066 Uiso 0.277(8) 1 calc R U P C 2
C43X C 0.0954(7) -0.1371(7) 0.5863(5) 0.055(5) Uiso 0.277(8) 1 d D U P C 2
H43X H 0.0722 -0.1783 0.6152 0.065 Uiso 0.277(8) 1 calc R U P C 2
C44X C 0.0013(9) -0.1328(11) 0.5430(8) 0.064(6) Uiso 0.277(8) 1 d D U P C 2
H44C H 0.0023 -0.1225 0.4922 0.077 Uiso 0.277(8) 1 calc R U P C 2
H44D H -0.0597 -0.1898 0.5293 0.077 Uiso 0.277(8) 1 calc R U P C 2
C45X C 0.0057(13) -0.0564(15) 0.6024(11) 0.135(10) Uiso 0.277(8) 1 d D U P C 2
H45C H -0.0320 -0.0775 0.6360 0.161 Uiso 0.277(8) 1 calc R U P C 2
H45D H -0.0241 -0.0249 0.5745 0.161 Uiso 0.277(8) 1 calc R U P C 2
C46X C 0.1176(13) 0.0096(9) 0.6575(9) 0.107(11) Uiso 0.277(8) 1 d D . P C 2
H46C H 0.1462 0.0573 0.6366 0.129 Uiso 0.277(8) 1 calc R U P C 2
H46D H 0.1253 0.0395 0.7145 0.129 Uiso 0.277(8) 1 calc R U P C 2
C47X C 0.1676(8) -0.0490(7) 0.6536(5) 0.053(5) Uiso 0.277(8) 1 d D U P C 2
H47X H 0.2229 -0.0211 0.6351 0.064 Uiso 0.277(8) 1 calc R U P C 2
N12X N 0.2159(3) -0.0542(3) 0.7322(3) 0.0542(12) Uani 0.277(8) 1 d D U P C 2
H12X H 0.2416 -0.0990 0.7176 0.065 Uiso 0.277(8) 1 calc R U P C 2
N1C N 0.8494(7) 0.6013(6) 0.2972(6) 0.111(3) Uani 1 1 d . . . . .
C1C C 0.8335(7) 0.5517(7) 0.2350(6) 0.087(2) Uani 1 1 d . . . . .
C2C C 0.8201(8) 0.4917(8) 0.1584(6) 0.119(3) Uani 1 1 d . . . . .
H2CA H 0.8853 0.4982 0.1582 0.179 Uiso 1 1 calc R U . . .
H2CB H 0.7889 0.5068 0.1144 0.179 Uiso 1 1 calc R U . . .
H2CC H 0.7770 0.4285 0.1497 0.179 Uiso 1 1 calc R U . . .
S2 S 0.05106(9) 0.21981(8) 0.09977(7) 0.0427(3) Uani 1 1 d D . . . .
O5S O 0.1561(2) 0.2401(2) 0.1260(2) 0.0487(9) Uani 1 1 d D . . . .
O6S O -0.0093(3) 0.1238(2) 0.0450(2) 0.0588(10) Uani 1 1 d D . . . .
O7S O 0.0238(3) 0.2365(3) 0.1714(2) 0.0585(10) Uani 1 1 d D . . . .
O8S O 0.0359(3) 0.2804(3) 0.0592(2) 0.0649(12) Uani 1 1 d D . . . .
S1 S 0.3095(4) 0.6985(4) 0.0958(3) 0.0615(16) Uani 0.488(11) 1 d D U P D 1
O1S O 0.3632(7) 0.6466(7) 0.0780(7) 0.076(4) Uani 0.488(11) 1 d D U P D 1
O2S O 0.3857(5) 0.7908(5) 0.1522(6) 0.090(5) Uani 0.488(11) 1 d D U P D 1
O3S O 0.2525(7) 0.6997(6) 0.0203(5) 0.069(3) Uani 0.488(11) 1 d D U P D 1
O4S O 0.2406(7) 0.6556(7) 0.1331(6) 0.106(5) Uani 0.488(11) 1 d D . P D 1
S1X S 0.2824(6) 0.6606(7) 0.0961(5) 0.069(2) Uiso 0.287(9) 1 d D U P E 2
O1X O 0.2501(13) 0.7073(11) 0.0476(9) 0.059(6) Uiso 0.287(9) 1 d D U P E 2
O2X O 0.1928(10) 0.5858(10) 0.0908(12) 0.098(7) Uiso 0.287(9) 1 d D . P E 2
O3X O 0.3433(14) 0.6254(14) 0.0638(13) 0.145(12) Uiso 0.287(9) 1 d D U P E 2
O4X O 0.3437(13) 0.7251(13) 0.1820(6) 0.116(8) Uiso 0.287(9) 1 d D U P E 2
S1Y S 0.2990(8) 0.6966(8) 0.1098(6) 0.045(3) Uiso 0.224(9) 1 d D U P F 3
O1Y O 0.3037(14) 0.6785(13) 0.1841(8) 0.070(6) Uiso 0.224(9) 1 d D U P F 3
O2Y O 0.3502(14) 0.7957(8) 0.1342(13) 0.081(8) Uiso 0.224(9) 1 d D U P F 3
O3Y O 0.1953(9) 0.6584(12) 0.0550(10) 0.078(7) Uiso 0.224(9) 1 d D . P F 3
O4Y O 0.3494(16) 0.6547(16) 0.0667(12) 0.092(10) Uiso 0.224(9) 1 d D U P F 3
S3 S 0.28529(11) 0.06287(10) 0.48159(8) 0.0506(3) Uani 1 1 d . . . . .
O9S O 0.2578(4) 0.1254(3) 0.4528(2) 0.0654(12) Uani 1 1 d . . . . .
O10S O 0.1939(3) -0.0199(3) 0.4649(2) 0.0555(10) Uani 1 1 d . . . . .
O11S O 0.3430(4) 0.0344(4) 0.4384(3) 0.0778(14) Uani 1 1 d . . . . .
O12S O 0.3423(4) 0.1044(3) 0.5690(3) 0.0905(18) Uani 1 1 d . . . . .
S4 S 0.3771(3) -0.1601(3) 0.6959(2) 0.0476(9) Uani 0.739(11) 1 d D U P G 1
O13S O 0.4065(6) -0.1183(4) 0.7840(3) 0.074(2) Uani 0.739(11) 1 d D U P G 1
O14S O 0.2682(4) -0.1991(6) 0.6587(6) 0.089(4) Uani 0.739(11) 1 d D U P G 1
O15S O 0.4072(6) -0.2310(6) 0.6750(4) 0.086(3) Uani 0.739(11) 1 d D U P G 1
O16S O 0.4242(4) -0.0896(5) 0.6652(3) 0.066(2) Uani 0.739(11) 1 d D . P G 1
S4X S 0.3621(7) -0.1927(6) 0.6811(6) 0.039(2) Uani 0.261(11) 1 d D U P G 2
O13X O 0.4197(13) -0.1310(11) 0.7668(7) 0.093(9) Uiso 0.261(11) 1 d D U P G 2
O14X O 0.2632(7) -0.1976(9) 0.6588(9) 0.026(4) Uiso 0.261(11) 1 d D U P G 2
O15X O 0.3540(13) -0.2830(8) 0.6693(10) 0.063(5) Uiso 0.261(11) 1 d D U P G 2
O16X O 0.4126(11) -0.1571(14) 0.6292(11) 0.082(7) Uiso 0.261(11) 1 d D . P G 2
O1W O 0.5464(3) 0.9448(3) 0.1471(3) 0.0731(13) Uani 1 1 d D . . . .
H1WA H 0.5384 0.9911 0.1634 0.110 Uiso 1 1 d DR U . . .
H1WB H 0.4945 0.9045 0.1066 0.110 Uiso 1 1 d DR U . . .
O2W O 0.6188(3) 0.9537(3) 0.3164(3) 0.0649(12) Uani 1 1 d D . . . .
H2WA H 0.6360 0.9487 0.3616 0.097 Uiso 1 1 d DR U . . .
H2WB H 0.5999 0.9940 0.3223 0.097 Uiso 1 1 d DR U . . .
O3W O 0.2131(3) 0.4861(4) 0.1647(3) 0.0858(16) Uani 1 1 d D . . . .
H3WA H 0.2240 0.5291 0.1482 0.129 Uiso 1 1 d DR U . . .
H3WB H 0.1691 0.4375 0.1252 0.129 Uiso 1 1 d DR U . . .
O4W O 0.3805(3) 0.4391(3) 0.1433(3) 0.0605(10) Uani 1 1 d D . . . .
H4WA H 0.4329 0.4377 0.1404 0.091 Uiso 1 1 d DR U . . .
H4WB H 0.3494 0.4406 0.0995 0.091 Uiso 1 1 d DR U . . .
O5W O 0.0926(3) 0.0298(2) 0.1021(2) 0.0482(9) Uani 1 1 d D . . . .
H5WA H 0.0781 -0.0091 0.0561 0.072 Uiso 1 1 d DR U . . .
H5WB H 0.0659 0.0629 0.0945 0.072 Uiso 1 1 d DR U . . .
O6W O 0.1726(3) 0.0765(2) 0.2903(2) 0.0441(8) Uani 1 1 d D . . . .
H6WA H 0.1439 0.1082 0.2825 0.066 Uiso 1 1 d DR U . . .
H6WB H 0.2024 0.0946 0.3412 0.066 Uiso 1 1 d DR U . . .
O7W O 0.3830(3) 0.0741(3) 0.3155(3) 0.0745(13) Uani 1 1 d D . . . .
H7WA H 0.3682 0.0592 0.3529 0.112 Uiso 1 1 d DR U . . .
H7WB H 0.4452 0.0953 0.3289 0.112 Uiso 1 1 d DR U . . .
O8W O 0.3320(3) -0.1163(3) 0.5048(3) 0.0667(12) Uani 1 1 d D . . . .
H8WA H 0.3756 -0.0933 0.4863 0.100 Uiso 1 1 d DR U . . .
H8WB H 0.3617 -0.1103 0.5527 0.100 Uiso 1 1 d DR U . . .
O9W O 0.4128(6) 0.7087(5) -0.0587(5) 0.067(2) Uiso 0.582(10) 1 d . . P H 1
O9X O 0.4278(8) 0.8084(7) 0.0178(6) 0.064(3) Uiso 0.418(10) 1 d . . P H 2
O10W O 0.3782(5) 0.9011(5) 0.2749(4) 0.115(2) Uani 1 1 d D . . . .
H10C H 0.4035 0.9552 0.2775 0.173 Uiso 1 1 d DR U . . .
H10D H 0.3751 0.8672 0.2312 0.173 Uiso 1 1 d DR U . . .
O11W O 0.0634(3) 0.6153(3) -0.0834(3) 0.0666(11) Uani 1 1 d D . . . .
H11B H 0.0354 0.6481 -0.0742 0.100 Uiso 1 1 d DR U . . .
H11C H 0.1181 0.6387 -0.0437 0.100 Uiso 1 1 d DR U . . .
O12W O 0.0283(4) 0.5715(3) 0.0984(3) 0.0717(12) Uani 1 1 d DG . . . .
H12C H 0.0881 0.5966 0.1029 0.108 Uiso 1 1 d DG U . . .
H12D H 0.0081 0.5149 0.0824 0.108 Uiso 1 1 d DG U . . .
O13W O 0.1119(4) 0.7012(4) -0.1875(4) 0.0848(16) Uani 1 1 d DG . . . .
H13A H 0.1081 0.6696 -0.1588 0.127 Uiso 1 1 d DG U . . .
H13B H 0.0572 0.7024 -0.2028 0.127 Uiso 1 1 d DG U . . .
O14W O 0.2969(5) 0.4670(5) 0.0122(3) 0.0957(17) Uani 1 1 d DG . . . .
H14A H 0.3370 0.4834 -0.0110 0.144 Uiso 1 1 d DG U . . .
H14B H 0.2395 0.4520 -0.0198 0.144 Uiso 1 1 d DG U . . .
O15W O 0.1026(4) 0.3751(4) -0.0287(5) 0.112(2) Uani 1 1 d D . . . .
H15A H 0.0813 0.3453 0.0000 0.168 Uiso 1 1 d DR U . . .
H15B H 0.0605 0.3933 -0.0467 0.168 Uiso 1 1 d DR U . . .
O16W O 0.0864(3) 0.1822(3) 0.2907(3) 0.0565(10) Uani 1 1 d DG . . . .
H16A H 0.0759 0.2006 0.2525 0.085 Uiso 1 1 d DG U . . .
H16B H 0.0956 0.2218 0.3339 0.085 Uiso 1 1 d DG U . . .
O17W O 0.0874(9) 0.3446(8) 0.4005(8) 0.102(4) Uiso 0.5 1 d D . P . .
H17A H 0.0324 0.3443 0.3821 0.153 Uiso 0.5 1 d DR U P . .
H17B H 0.1178 0.3822 0.4494 0.153 Uiso 0.5 1 d DR U P . .
O18W O 0.2149(6) 0.2798(5) 0.4510(5) 0.091(2) Uiso 0.75 1 d . . P I 1
O18X O 0.299(3) 0.312(3) 0.484(3) 0.173(14) Uiso 0.25 1 d . . P J 2
O19W O 0.4606(4) -0.0942(4) 0.4286(3) 0.0740(13) Uani 1 1 d DG . . . .
H19A H 0.5226 -0.0756 0.4499 0.111 Uiso 1 1 d DG U . . .
H19B H 0.4473 -0.0940 0.3812 0.111 Uiso 1 1 d DG U . . .
O20W O 0.3212(3) -0.2064(3) 0.8696(2) 0.0737(13) Uani 1 1 d DG . . . .
H20C H 0.3183 -0.2009 0.8247 0.111 Uiso 1 1 d DG U . . .
H20D H 0.3394 -0.2464 0.8719 0.111 Uiso 1 1 d DG U . . .
O21W O 0.5719(4) 0.5280(3) 0.0588(3) 0.079(3) Uiso 0.563(18) 1 d G U P K 1
O21X O 0.6095(4) 0.5458(3) 0.0957(3) 0.079(4) Uiso 0.437(18) 1 d G U P K 2
O22W O 0.5106(3) 0.3939(3) 0.1184(2) 0.062(3) Uiso 0.3333 1 d G U P L 1
O22X O 0.5419(3) 0.4166(3) 0.1520(2) 0.087(5) Uiso 0.3333 1 d G U P M 2
O22Y O 0.5524(3) 0.4053(2) 0.1638(2) 0.071(4) Uiso 0.3333 1 d G U P N 2
O23W O 0.6235(3) 0.4116(2) 0.3016(2) 0.057(3) Uiso 0.3 1 d G U P O 1
O23X O 0.6305(3) 0.3511(2) 0.2006(2) 0.055(4) Uiso 0.25 1 d G . P P 2
O23Y O 0.6708(3) 0.3990(2) 0.3100(2) 0.083(7) Uiso 0.2 1 d G U P Q 3
O23Z O 0.7298(3) 0.4003(3) 0.3623(3) 0.087(6) Uiso 0.25 1 d G . P R 4
O24W O 0.8277(3) 0.4343(3) 0.4188(3) 0.064(4) Uiso 0.25 1 d G . P S 1
O24X O 0.8328(3) 0.5193(3) 0.4171(3) 0.150(12) Uiso 0.25 1 d G . P T 2
O25W O 0.7891(4) 0.5838(2) 0.4327(2) 0.084(2) Uani 0.75 1 d DG . P U 1
H25A H 0.7677 0.5274 0.4200 0.125 Uiso 0.75 1 d DR U P U 1
H25B H 0.8137 0.5982 0.3990 0.125 Uiso 0.75 1 d DR U P U 1
O26W O 0.1034(8) -0.3345(7) 0.6654(6) 0.078(4) Uiso 0.54(2) 1 d . U P V 1
O26X O 0.1365(10) -0.3626(9) 0.6514(7) 0.083(5) Uiso 0.46(2) 1 d . U P V 2

loop_
_atom_site_aniso_label
_atom_site_aniso_U_11
_atom_site_aniso_U_22
_atom_site_aniso_U_33
_atom_site_aniso_U_23
_atom_site_aniso_U_13
_atom_site_aniso_U_12
Cu1 0.0454(4) 0.0513(4) 0.0383(4) 0.0200(3) 0.0181(3) 0.0236(4)
Cu2 0.0478(4) 0.0332(4) 0.0534(5) 0.0052(3) 0.0223(4) 0.0113(3)
Cu3 0.0462(4) 0.0390(4) 0.0408(4) 0.0166(3) 0.0190(3) 0.0195(3)
Cu4 0.0567(5) 0.0592(5) 0.0363(4) 0.0146(4) 0.0084(4) 0.0330(4)
N1 0.050(3) 0.051(3) 0.045(2) 0.021(2) 0.022(2) 0.024(2)
N2 0.051(3) 0.050(3) 0.049(3) 0.026(2) 0.021(2) 0.021(2)
N3 0.045(2) 0.037(2) 0.057(3) 0.011(2) 0.022(2) 0.013(2)
N4 0.044(2) 0.034(2) 0.057(3) 0.005(2) 0.021(2) 0.0127(19)
N5 0.039(2) 0.035(2) 0.052(3) 0.0041(19) 0.015(2) 0.0109(19)
N6 0.038(2) 0.038(2) 0.039(2) 0.0133(18) 0.0174(18) 0.0153(18)
N7 0.038(2) 0.043(2) 0.034(2) 0.0126(17) 0.0069(17) 0.0230(19)
N8 0.038(2) 0.044(2) 0.051(2) 0.022(2) 0.0077(19) 0.0206(19)
C1 0.053(3) 0.062(4) 0.061(4) 0.027(3) 0.031(3) 0.031(3)
C2 0.057(4) 0.091(5) 0.085(5) 0.051(4) 0.047(4) 0.046(4)
C3 0.070(4) 0.101(5) 0.058(4) 0.037(4) 0.035(3) 0.065(4)
C4 0.066(4) 0.072(4) 0.038(3) 0.015(3) 0.014(3) 0.046(3)
C5 0.055(3) 0.054(3) 0.039(3) 0.016(2) 0.013(2) 0.031(3)
C6 0.070(4) 0.046(3) 0.052(3) 0.018(3) 0.020(3) 0.022(3)
C7 0.048(3) 0.049(3) 0.053(3) 0.023(3) 0.016(3) 0.019(3)
C8 0.051(4) 0.075(4) 0.087(5) 0.049(4) 0.023(3) 0.022(3)
C9 0.053(4) 0.084(5) 0.091(5) 0.051(4) 0.021(4) 0.032(4)
C10 0.066(4) 0.064(4) 0.098(5) 0.048(4) 0.019(4) 0.026(4)
C11 0.052(3) 0.049(3) 0.057(3) 0.026(3) 0.025(3) 0.024(3)
C12 0.092(5) 0.041(3) 0.088(5) 0.005(3) 0.060(4) 0.012(3)
C13 0.056(3) 0.036(3) 0.064(4) 0.007(3) 0.026(3) 0.017(3)
C14 0.064(4) 0.038(3) 0.064(4) 0.005(3) 0.026(3) 0.024(3)
C15 0.077(4) 0.058(4) 0.057(4) 0.013(3) 0.032(3) 0.038(3)
C16 0.063(4) 0.055(3) 0.057(3) 0.018(3) 0.030(3) 0.032(3)
C17 0.041(3) 0.041(3) 0.051(3) 0.010(2) 0.016(2) 0.016(2)
C18 0.045(3) 0.041(3) 0.059(3) 0.014(3) 0.025(3) 0.014(2)
C19 0.041(3) 0.038(3) 0.064(4) 0.006(3) 0.015(3) 0.014(2)
C20 0.046(4) 0.050(4) 0.090(5) -0.015(4) -0.002(3) 0.013(3)
C21 0.092(6) 0.088(6) 0.067(5) -0.005(4) -0.007(4) 0.037(5)
C22 0.062(4) 0.064(4) 0.039(3) 0.003(3) 0.008(3) 0.031(3)
C23 0.042(3) 0.038(3) 0.046(3) 0.006(2) 0.017(2) 0.016(2)
C24 0.045(3) 0.039(3) 0.041(3) 0.014(2) 0.018(2) 0.012(2)
C25 0.039(3) 0.050(3) 0.033(2) 0.016(2) 0.011(2) 0.025(2)
C26 0.043(3) 0.067(4) 0.043(3) 0.023(3) 0.019(2) 0.029(3)
C27 0.059(4) 0.080(4) 0.041(3) 0.014(3) 0.018(3) 0.042(4)
C28 0.061(4) 0.065(4) 0.045(3) 0.003(3) 0.016(3) 0.042(3)
C29 0.044(3) 0.047(3) 0.043(3) 0.010(2) 0.007(2) 0.028(2)
C30 0.047(3) 0.043(3) 0.050(3) 0.009(2) 0.009(2) 0.026(3)
C31 0.044(3) 0.039(3) 0.048(3) 0.018(2) 0.010(2) 0.017(2)
C32 0.041(3) 0.052(3) 0.050(3) 0.023(3) 0.006(2) 0.016(3)
C33 0.048(3) 0.066(4) 0.054(3) 0.023(3) 0.014(3) 0.023(3)
C34 0.052(3) 0.075(4) 0.046(3) 0.029(3) 0.007(3) 0.014(3)
C35 0.046(3) 0.050(3) 0.038(3) 0.014(2) 0.004(2) 0.019(3)
C48 0.052(3) 0.060(4) 0.100(5) 0.037(4) 0.045(4) 0.025(3)
N9 0.058(3) 0.049(3) 0.037(2) 0.0139(19) 0.007(2) 0.028(2)
N10 0.076(6) 0.046(4) 0.038(4) 0.016(3) 0.003(4) 0.026(4)
N11 0.057(4) 0.040(4) 0.043(3) 0.011(3) 0.007(3) 0.022(4)
C36 0.123(10) 0.046(5) 0.045(5) 0.014(4) 0.025(6) 0.048(6)
C37 0.076(7) 0.046(5) 0.042(5) 0.012(3) 0.010(4) 0.029(4)
C38 0.080(7) 0.053(5) 0.049(5) 0.013(4) 0.006(5) 0.031(5)
C39 0.072(6) 0.038(4) 0.081(8) 0.014(5) 0.007(6) 0.018(4)
C40 0.076(6) 0.061(6) 0.077(7) 0.035(5) 0.024(6) 0.025(5)
C41 0.080(6) 0.043(4) 0.053(5) 0.013(4) 0.005(5) 0.027(5)
C42 0.079(6) 0.064(6) 0.053(5) 0.024(5) 0.017(4) 0.038(5)
C43 0.048(4) 0.047(4) 0.063(4) 0.035(3) 0.028(4) 0.032(3)
C44 0.050(5) 0.086(6) 0.058(5) 0.045(5) 0.013(4) 0.036(5)
C45 0.097(7) 0.193(12) 0.101(8) 0.078(8) 0.025(6) 0.116(8)
C46 0.046(4) 0.070(5) 0.069(5) 0.039(4) 0.026(4) 0.039(4)
C47 0.027(3) 0.058(4) 0.056(4) 0.029(4) 0.014(3) 0.020(3)
N12 0.044(2) 0.049(3) 0.057(3) 0.009(2) 0.004(2) 0.026(2)
N9X 0.058(3) 0.049(3) 0.037(2) 0.0139(19) 0.007(2) 0.028(2)
N12X 0.044(2) 0.049(3) 0.057(3) 0.009(2) 0.004(2) 0.026(2)
N1C 0.116(6) 0.119(7) 0.132(7) 0.055(6) 0.068(6) 0.070(6)
C1C 0.095(6) 0.097(6) 0.103(7) 0.051(5) 0.058(6) 0.057(5)
C2C 0.118(8) 0.152(10) 0.102(7) 0.046(7) 0.059(7) 0.070(8)
S2 0.0463(7) 0.0399(6) 0.0421(6) 0.0147(5) 0.0116(5) 0.0242(6)
O5S 0.0395(19) 0.043(2) 0.051(2) 0.0067(16) 0.0100(16) 0.0182(16)
O6S 0.050(2) 0.043(2) 0.059(2) 0.0075(18) -0.0011(19) 0.0186(18)
O7S 0.072(3) 0.072(3) 0.061(2) 0.036(2) 0.036(2) 0.049(2)
O8S 0.095(3) 0.073(3) 0.068(3) 0.043(2) 0.040(2) 0.063(3)
S1 0.050(2) 0.058(3) 0.069(3) 0.008(2) 0.019(2) 0.031(2)
O1S 0.045(5) 0.077(7) 0.125(9) 0.030(6) 0.034(5) 0.050(5)
O2S 0.032(5) 0.063(6) 0.104(9) -0.032(6) 0.011(5) 0.005(4)
O3S 0.072(7) 0.062(6) 0.053(6) 0.014(5) 0.013(5) 0.025(5)
O4S 0.089(8) 0.122(11) 0.051(6) -0.011(6) 0.023(6) 0.027(8)
S3 0.0551(8) 0.0551(8) 0.0358(6) 0.0155(6) 0.0089(6) 0.0264(7)
O9S 0.098(3) 0.070(3) 0.041(2) 0.020(2) 0.022(2) 0.056(3)
O10S 0.047(2) 0.059(2) 0.055(2) 0.0085(19) 0.0122(18) 0.032(2)
O11S 0.080(3) 0.104(4) 0.104(4) 0.067(3) 0.058(3) 0.064(3)
O12S 0.124(4) 0.051(3) 0.041(2) 0.020(2) -0.008(3) 0.009(3)
S4 0.0513(16) 0.064(2) 0.0331(15) 0.0146(16) 0.0159(12) 0.0350(17)
O13S 0.097(5) 0.075(4) 0.037(3) 0.022(3) 0.025(3) 0.027(4)
O14S 0.058(4) 0.106(7) 0.120(8) 0.057(5) 0.031(4) 0.047(4)
O15S 0.103(6) 0.127(7) 0.077(4) 0.040(4) 0.044(4) 0.096(6)
O16S 0.053(3) 0.098(5) 0.056(4) 0.037(4) 0.032(3) 0.034(3)
S4X 0.043(3) 0.040(4) 0.030(3) 0.006(3) 0.012(3) 0.023(3)
O1W 0.070(3) 0.096(3) 0.058(3) 0.036(3) 0.010(2) 0.049(3)
O2W 0.087(3) 0.093(3) 0.054(2) 0.043(2) 0.041(2) 0.063(3)
O3W 0.055(3) 0.104(4) 0.063(3) 0.002(3) 0.011(2) 0.029(3)
O4W 0.069(3) 0.047(2) 0.059(2) 0.0108(19) 0.032(2) 0.023(2)
O5W 0.050(2) 0.046(2) 0.0430(19) 0.0128(16) 0.0047(16) 0.0281(18)
O6W 0.045(2) 0.053(2) 0.0409(19) 0.0225(16) 0.0173(16) 0.0258(17)
O7W 0.044(2) 0.097(4) 0.064(3) 0.038(3) 0.010(2) 0.017(2)
O8W 0.065(3) 0.103(4) 0.054(2) 0.035(2) 0.022(2) 0.058(3)
O10W 0.145(6) 0.117(5) 0.102(5) 0.045(4) 0.036(4) 0.084(5)
O11W 0.067(3) 0.064(3) 0.073(3) 0.029(2) 0.018(2) 0.038(2)
O12W 0.080(3) 0.062(3) 0.065(3) 0.022(2) 0.019(3) 0.032(2)
O13W 0.089(4) 0.111(4) 0.122(5) 0.082(4) 0.066(4) 0.072(4)
O14W 0.089(4) 0.128(5) 0.078(4) 0.035(4) 0.039(3) 0.059(4)
O15W 0.086(4) 0.106(4) 0.190(7) 0.098(5) 0.068(4) 0.054(4)
O16W 0.056(2) 0.074(3) 0.050(2) 0.027(2) 0.019(2) 0.039(2)
O19W 0.055(3) 0.089(3) 0.086(3) 0.036(3) 0.034(3) 0.035(3)
O20W 0.091(3) 0.090(3) 0.056(3) 0.034(2) 0.031(2) 0.051(3)
O25W 0.134(6) 0.071(4) 0.064(4) 0.029(3) 0.039(4) 0.063(4)

loop_
_atom_type_symbol
_atom_type_description
_atom_type_scat_dispersion_real
_atom_type_scat_dispersion_imag
_atom_type_scat_source
C C 0.0181 0.0091 'International Tables Vol C Tables 4.2.6.8 and 6.1.1.4'
H H 0.0000 0.0000 'International Tables Vol C Tables 4.2.6.8 and 6.1.1.4'
Cu Cu -1.9646 0.5888 'International Tables Vol C Tables 4.2.6.8 and 6.1.1.4'
N N 0.0311 0.0180 'International Tables Vol C Tables 4.2.6.8 and 6.1.1.4'
O O 0.0492 0.0322 'International Tables Vol C Tables 4.2.6.8 and 6.1.1.4'
S S 0.3331 0.5567 'International Tables Vol C Tables 4.2.6.8 and 6.1.1.4'

loop_
_geom_angle_atom_site_label_1
_geom_angle_atom_site_label_2
_geom_angle_atom_site_label_3
_geom_angle
_geom_angle_site_symmetry_1
_geom_angle_site_symmetry_3
_geom_angle_publ_flag
N1 Cu1 O2W 174.56(18) . . ?
N1 Cu1 N2 82.89(19) . . ?
O2W Cu1 N2 97.19(19) . . ?
N1 Cu1 N12X 82.4(2) . 2_666 ?
O2W Cu1 N12X 96.0(2) . 2_666 ?
N2 Cu1 N12X 158.30(18) . 2_666 ?
N1 Cu1 N12 82.4(2) . 2_666 ?
O2W Cu1 N12 96.0(2) . 2_666 ?
N2 Cu1 N12 158.30(18) . 2_666 ?
N1 Cu1 O1W 94.43(18) . . ?
O2W Cu1 O1W 90.96(17) . . ?
N2 Cu1 O1W 97.05(19) . . ?
N12X Cu1 O1W 99.92(18) 2_666 . ?
N12 Cu1 O1W 99.92(18) 2_666 . ?
N4 Cu2 O4W 174.7(2) . . ?
N4 Cu2 N5 82.70(19) . . ?
O4W Cu2 N5 93.75(17) . . ?
N4 Cu2 N3 82.88(19) . . ?
O4W Cu2 N3 99.77(18) . . ?
N5 Cu2 N3 161.43(19) . . ?
N4 Cu2 O3W 89.90(19) . . ?
O4W Cu2 O3W 94.20(18) . . ?
N5 Cu2 O3W 93.6(2) . . ?
N3 Cu2 O3W 98.0(2) . . ?
N7 Cu3 O6W 177.86(15) . . ?
N7 Cu3 N6 81.50(16) . . ?
O6W Cu3 N6 98.30(15) . . ?
N7 Cu3 N8 80.78(18) . . ?
O6W Cu3 N8 99.46(17) . . ?
N6 Cu3 N8 162.22(16) . . ?
N7 Cu3 O5W 87.38(14) . . ?
O6W Cu3 O5W 90.48(14) . . ?
N6 Cu3 O5W 87.04(15) . . ?
N8 Cu3 O5W 93.55(14) . . ?
N7 Cu3 O7W 88.04(16) . . ?
O6W Cu3 O7W 94.10(15) . . ?
N6 Cu3 O7W 95.58(17) . . ?
N8 Cu3 O7W 82.42(17) . . ?
O5W Cu3 O7W 174.34(15) . . ?
N10 Cu4 O10S 162.5(4) . . ?
N10 Cu4 N11 85.9(3) . . ?
O10S Cu4 N11 94.6(2) . . ?
N10 Cu4 N9 83.5(2) . . ?
O10S Cu4 N9 94.85(18) . . ?
N11 Cu4 N9 169.1(3) . . ?
O10S Cu4 N9X 94.85(18) . . ?
O10S Cu4 N10X 163.6(7) . . ?
N9X Cu4 N10X 77.8(3) . . ?
O10S Cu4 N11X 107.4(3) . . ?
N9X Cu4 N11X 154.5(3) . . ?
N10X Cu4 N11X 77.4(3) . . ?
N10 Cu4 O8W 95.3(4) . . ?
O10S Cu4 O8W 102.23(17) . . ?
N11 Cu4 O8W 88.2(2) . . ?
N9 Cu4 O8W 95.09(17) . . ?
N9X Cu4 O8W 95.09(17) . . ?
N10X Cu4 O8W 93.1(7) . . ?
N11X Cu4 O8W 92.4(3) . . ?
C1 N1 C5 122.9(5) . . ?
C1 N1 Cu1 117.9(4) . . ?
C5 N1 Cu1 119.1(4) . . ?
C7 N2 C6 116.5(4) . . ?
C7 N2 Cu1 109.1(3) . . ?
C6 N2 Cu1 109.9(3) . . ?
C7 N2 H2 107.0 . . ?
C6 N2 H2 107.0 . . ?
Cu1 N2 H2 107.0 . . ?
C11 N3 C12 114.2(5) . . ?
C11 N3 Cu2 114.8(3) . . ?
C12 N3 Cu2 109.0(4) . . ?
C11 N3 H3 106.0 . . ?
C12 N3 H3 106.0 . . ?
Cu2 N3 H3 106.0 . . ?
C13 N4 C17 122.5(5) . . ?
C13 N4 Cu2 119.4(4) . . ?
C17 N4 Cu2 117.9(3) . . ?
C18 N5 C19 115.5(5) . . ?
C18 N5 Cu2 108.7(3) . . ?
C19 N5 Cu2 111.0(3) . . ?
C18 N5 H5 107.1 . . ?
C19 N5 H5 107.1 . . ?
Cu2 N5 H5 107.1 . . ?
C24 N6 C23 114.4(4) . . ?
C24 N6 Cu3 108.3(3) . . ?
C23 N6 Cu3 118.4(3) . . ?
C24 N6 H6 104.8 . . ?
C23 N6 H6 104.8 . . ?
Cu3 N6 H6 104.8 . . ?
C25 N7 C29 121.4(4) . . ?
C25 N7 Cu3 119.6(3) . . ?
C29 N7 Cu3 118.9(4) . . ?
C30 N8 C31 110.0(4) . . ?
C30 N8 Cu3 106.7(3) . . ?
C31 N8 Cu3 126.2(3) . . ?
C30 N8 H8 103.9 . . ?
C31 N8 H8 103.9 . . ?
Cu3 N8 H8 103.9 . . ?
N1 C1 C2 120.1(6) . . ?
N1 C1 C48 114.7(5) . 2_666 ?
C2 C1 C48 125.1(6) . 2_666 ?
C3 C2 C1 117.8(6) . . ?
C3 C2 H2A 121.1 . . ?
C1 C2 H2A 121.1 . . ?
C2 C3 C4 121.0(5) . . ?
C2 C3 H3A 119.5 . . ?
C4 C3 H3A 119.5 . . ?
C5 C4 C3 118.5(6) . . ?
C5 C4 H4 120.7 . . ?
C3 C4 H4 120.7 . . ?
N1 C5 C4 119.5(6) . . ?
N1 C5 C6 115.4(5) . . ?
C4 C5 C6 125.0(5) . . ?
N2 C6 C5 110.9(5) . . ?
N2 C6 H6A 109.5 . . ?
C5 C6 H6A 109.5 . . ?
N2 C6 H6B 109.5 . . ?
C5 C6 H6B 109.5 . . ?
H6A C6 H6B 108.0 . . ?
N2 C7 C8 114.6(5) . . ?
N2 C7 C11 117.4(5) . . ?
C8 C7 C11 104.1(5) . . ?
N2 C7 H7 106.7 . . ?
C8 C7 H7 106.7 . . ?
C11 C7 H7 106.7 . . ?
C9 C8 C7 102.2(5) . . ?
C9 C8 H8A 111.3 . . ?
C7 C8 H8A 111.3 . . ?
C9 C8 H8B 111.3 . . ?
C7 C8 H8B 111.3 . . ?
H8A C8 H8B 109.2 . . ?
C8 C9 C10 103.6(6) . . ?
C8 C9 H9A 111.0 . . ?
C10 C9 H9A 111.0 . . ?
C8 C9 H9B 111.0 . . ?
C10 C9 H9B 111.0 . . ?
H9A C9 H9B 109.0 . . ?
C11 C10 C9 107.4(5) . . ?
C11 C10 H10A 110.2 . . ?
C9 C10 H10A 110.2 . . ?
C11 C10 H10B 110.2 . . ?
C9 C10 H10B 110.2 . . ?
H10A C10 H10B 108.5 . . ?
N3 C11 C10 112.9(5) . . ?
N3 C11 C7 114.8(4) . . ?
C10 C11 C7 104.5(5) . . ?
N3 C11 H11 108.1 . . ?
C10 C11 H11 108.1 . . ?
C7 C11 H11 108.1 . . ?
C13 C12 N3 113.1(5) . . ?
C13 C12 H12A 109.0 . . ?
N3 C12 H12A 109.0 . . ?
C13 C12 H12B 109.0 . . ?
N3 C12 H12B 109.0 . . ?
H12A C12 H12B 107.8 . . ?
N4 C13 C14 119.6(6) . . ?
N4 C13 C12 114.8(5) . . ?
C14 C13 C12 125.5(5) . . ?
C15 C14 C13 119.2(5) . . ?
C15 C14 H14 120.4 . . ?
C13 C14 H14 120.4 . . ?
C14 C15 C16 120.5(5) . . ?
C14 C15 H15 119.7 . . ?
C16 C15 H15 119.7 . . ?
C17 C16 C15 118.3(6) . . ?
C17 C16 H16 120.8 . . ?
C15 C16 H16 120.8 . . ?
N4 C17 C16 119.8(5) . . ?
N4 C17 C18 113.7(5) . . ?
C16 C17 C18 126.5(5) . . ?
N5 C18 C17 111.1(4) . . ?
N5 C18 H18A 109.4 . . ?
C17 C18 H18A 109.4 . . ?
N5 C18 H18B 109.4 . . ?
C17 C18 H18B 109.4 . . ?
H18A C18 H18B 108.0 . . ?
N5 C19 C20 113.4(5) . . ?
N5 C19 C23 113.6(4) . . ?
C20 C19 C23 104.4(5) . . ?
N5 C19 H19 108.4 . . ?
C20 C19 H19 108.4 . . ?
C23 C19 H19 108.4 . . ?
C21 C20 C19 106.2(6) . . ?
C21 C20 H20A 110.5 . . ?
C19 C20 H20A 110.5 . . ?
C21 C20 H20B 110.5 . . ?
C19 C20 H20B 110.5 . . ?
H20A C20 H20B 108.7 . . ?
C22 C21 C20 105.8(7) . . ?
C22 C21 H21A 110.6 . . ?
C20 C21 H21A 110.6 . . ?
C22 C21 H21B 110.6 . . ?
C20 C21 H21B 110.6 . . ?
H21A C21 H21B 108.7 . . ?
C21 C22 C23 101.8(5) . . ?
C21 C22 H22A 111.4 . . ?
C23 C22 H22A 111.4 . . ?
C21 C22 H22B 111.4 . . ?
C23 C22 H22B 111.4 . . ?
H22A C22 H22B 109.3 . . ?
N6 C23 C22 116.0(4) . . ?
N6 C23 C19 114.5(4) . . ?
C22 C23 C19 105.1(5) . . ?
N6 C23 H23 106.9 . . ?
C22 C23 H23 106.9 . . ?
C19 C23 H23 106.9 . . ?
N6 C24 C25 110.4(4) . . ?
N6 C24 H24A 109.6 . . ?
C25 C24 H24A 109.6 . . ?
N6 C24 H24B 109.6 . . ?
C25 C24 H24B 109.6 . . ?
H24A C24 H24B 108.1 . . ?
N7 C25 C26 120.9(5) . . ?
N7 C25 C24 114.9(4) . . ?
C26 C25 C24 124.2(5) . . ?
C27 C26 C25 117.8(6) . . ?
C27 C26 H26 121.1 . . ?
C25 C26 H26 121.1 . . ?
C28 C27 C26 120.5(5) . . ?
C28 C27 H27 119.7 . . ?
C26 C27 H27 119.7 . . ?
C27 C28 C29 119.7(5) . . ?
C27 C28 H28 120.1 . . ?
C29 C28 H28 120.1 . . ?
N7 C29 C28 119.6(6) . . ?
N7 C29 C30 114.8(5) . . ?
C28 C29 C30 125.6(5) . . ?
N8 C30 C29 111.2(4) . . ?
N8 C30 H30A 109.4 . . ?
C29 C30 H30A 109.4 . . ?
N8 C30 H30B 109.4 . . ?
C29 C30 H30B 109.4 . . ?
H30A C30 H30B 108.0 . . ?
N8 C31 C35 114.2(4) . . ?
N8 C31 C32 114.5(4) . . ?
C35 C31 C32 102.1(4) . . ?
N8 C31 H31 108.6 . . ?
C35 C31 H31 108.6 . . ?
C32 C31 H31 108.6 . . ?
C31 C32 C33 104.8(4) . . ?
C31 C32 H32A 110.8 . . ?
C33 C32 H32A 110.8 . . ?
C31 C32 H32B 110.8 . . ?
C33 C32 H32B 110.8 . . ?
H32A C32 H32B 108.9 . . ?
C32 C33 C34 106.0(5) . . ?
C32 C33 H33A 110.5 . . ?
C34 C33 H33A 110.5 . . ?
C32 C33 H33B 110.5 . . ?
C34 C33 H33B 110.5 . . ?
H33A C33 H33B 108.7 . . ?
C35 C34 C33 103.9(5) . . ?
C35 C34 H34A 111.0 . . ?
C33 C34 H34A 111.0 . . ?
C35 C34 H34B 111.0 . . ?
C33 C34 H34B 111.0 . . ?
H34A C34 H34B 109.0 . . ?
C31 C35 N9X 118.7(5) . . ?
C31 C35 N9 118.7(5) . . ?
C31 C35 C34 102.7(4) . . ?
N9X C35 C34 110.7(5) . . ?
N9 C35 C34 110.7(5) . . ?
C31 C35 H35 108.1 . . ?
N9 C35 H35 108.1 . . ?
C34 C35 H35 108.1 . . ?
C1 C48 N12 109.1(5) 2_666 . ?
C1 C48 N12X 109.1(5) 2_666 . ?
C1 C48 H48A 109.9 2_666 . ?
N12 C48 H48A 109.9 . . ?
C1 C48 H48B 109.9 2_666 . ?
N12 C48 H48B 109.9 . . ?
H48A C48 H48B 108.3 . . ?
C36 N9 C35 115.8(7) . . ?
C36 N9 Cu4 107.6(4) . . ?
C35 N9 Cu4 108.8(3) . . ?
C36 N9 H9 108.1 . . ?
C35 N9 H9 108.1 . . ?
Cu4 N9 H9 108.1 . . ?
C37 N10 C41 123.4(8) . . ?
C37 N10 Cu4 119.4(5) . . ?
C41 N10 Cu4 117.1(7) . . ?
C42 N11 C43 113.4(5) . . ?
C42 N11 Cu4 105.4(5) . . ?
C43 N11 Cu4 119.0(4) . . ?
C42 N11 H11A 106.1 . . ?
C43 N11 H11A 106.1 . . ?
Cu4 N11 H11A 106.1 . . ?
N9 C36 C37 110.8(6) . . ?
N9 C36 H36A 109.5 . . ?
C37 C36 H36A 109.5 . . ?
N9 C36 H36B 109.5 . . ?
C37 C36 H36B 109.5 . . ?
H36A C36 H36B 108.1 . . ?
N10 C37 C38 121.0(8) . . ?
N10 C37 C36 114.8(5) . . ?
C38 C37 C36 123.9(9) . . ?
C37 C38 C39 117.1(10) . . ?
C37 C38 H38 121.4 . . ?
C39 C38 H38 121.4 . . ?
C40 C39 C38 119.6(8) . . ?
C40 C39 H39 120.2 . . ?
C38 C39 H39 120.2 . . ?
C39 C40 C41 122.6(9) . . ?
C39 C40 H40 118.7 . . ?
C41 C40 H40 118.7 . . ?
N10 C41 C40 115.9(10) . . ?
N10 C41 C42 112.9(8) . . ?
C40 C41 C42 131.1(9) . . ?
N11 C42 C41 112.3(7) . . ?
N11 C42 H42A 109.2 . . ?
C41 C42 H42A 109.2 . . ?
N11 C42 H42B 109.2 . . ?
C41 C42 H42B 109.2 . . ?
H42A C42 H42B 107.9 . . ?
C47 C43 N11 120.1(5) . . ?
C47 C43 C44 107.0(5) . . ?
N11 C43 C44 114.3(6) . . ?
C47 C43 H43 104.6 . . ?
N11 C43 H43 104.6 . . ?
C44 C43 H43 104.6 . . ?
C45 C44 C43 103.5(6) . . ?
C45 C44 H44A 111.1 . . ?
C43 C44 H44A 111.1 . . ?
C45 C44 H44B 111.1 . . ?
C43 C44 H44B 111.1 . . ?
H44A C44 H44B 109.0 . . ?
C44 C45 C46 109.3(6) . . ?
C44 C45 H45A 109.8 . . ?
C46 C45 H45A 109.8 . . ?
C44 C45 H45B 109.8 . . ?
C46 C45 H45B 109.8 . . ?
H45A C45 H45B 108.3 . . ?
C47 C46 C45 104.3(7) . . ?
C47 C46 H46A 110.9 . . ?
C45 C46 H46A 110.9 . . ?
C47 C46 H46B 110.9 . . ?
C45 C46 H46B 110.9 . . ?
H46A C46 H46B 108.9 . . ?
C43 C47 N12 113.1(5) . . ?
C43 C47 C46 102.9(5) . . ?
N12 C47 C46 116.9(6) . . ?
C43 C47 H47 107.8 . . ?
N12 C47 H47 107.8 . . ?
C46 C47 H47 107.8 . . ?
C47 N12 C48 104.7(5) . . ?
C47 N12 Cu1 121.5(4) . 2_666 ?
C48 N12 Cu1 105.3(4) . 2_666 ?
C47 N12 H12 108.2 . . ?
C48 N12 H12 108.2 . . ?
Cu1 N12 H12 108.2 2_666 . ?
C36X N9X C35 122.4(11) . . ?
C36X N9X Cu4 111.4(7) . . ?
C35 N9X Cu4 108.8(3) . . ?
C36X N9X H9X 104.1 . . ?
C35 N9X H9X 104.1 . . ?
Cu4 N9X H9X 104.1 . . ?
C37X N10X C41X 123.2(8) . . ?
C37X N10X Cu4 116.5(6) . . ?
C41X N10X Cu4 119.6(7) . . ?
C42X N11X C43X 112.0(6) . . ?
C42X N11X Cu4 112.4(6) . . ?
C43X N11X Cu4 123.5(6) . . ?
C42X N11X H11X 101.7 . . ?
C43X N11X H11X 101.7 . . ?
Cu4 N11X H11X 101.7 . . ?
N9X C36X C37X 110.7(7) . . ?
N9X C36X H36C 109.5 . . ?
C37X C36X H36C 109.5 . . ?
N9X C36X H36D 109.5 . . ?
C37X C36X H36D 109.5 . . ?
H36C C36X H36D 108.1 . . ?
N10X C37X C38X 120.9(9) . . ?
N10X C37X C36X 114.7(6) . . ?
C38X C37X C36X 124.0(9) . . ?
C37X C38X C39X 117.1(10) . . ?
C37X C38X H38X 121.5 . . ?
C39X C38X H38X 121.5 . . ?
C40X C39X C38X 119.5(8) . . ?
C40X C39X H39X 120.3 . . ?
C38X C39X H39X 120.3 . . ?
C39X C40X C41X 122.6(9) . . ?
C39X C40X H40X 118.7 . . ?
C41X C40X H40X 118.7 . . ?
N10X C41X C40X 116.0(10) . . ?
N10X C41X C42X 113.0(8) . . ?
C40X C41X C42X 130.8(9) . . ?
N11X C42X C41X 112.8(7) . . ?
N11X C42X H42C 109.0 . . ?
C41X C42X H42C 109.0 . . ?
N11X C42X H42D 109.0 . . ?
C41X C42X H42D 109.0 . . ?
H42C C42X H42D 107.8 . . ?
C47X C43X N11X 121.4(6) . . ?
C47X C43X C44X 110.1(6) . . ?
N11X C43X C44X 113.0(6) . . ?
C47X C43X H43X 103.3 . . ?
N11X C43X H43X 103.3 . . ?
C44X C43X H43X 103.3 . . ?
C45X C44X C43X 103.3(6) . . ?
C45X C44X H44C 111.1 . . ?
C43X C44X H44C 111.1 . . ?
C45X C44X H44D 111.1 . . ?
C43X C44X H44D 111.1 . . ?
H44C C44X H44D 109.1 . . ?
C44X C45X C46X 107.6(7) . . ?
C44X C45X H45C 110.2 . . ?
C46X C45X H45C 110.2 . . ?
C44X C45X H45D 110.2 . . ?
C46X C45X H45D 110.2 . . ?
H45C C45X H45D 108.5 . . ?
C47X C46X C45X 105.0(7) . . ?
C47X C46X H46C 110.7 . . ?
C45X C46X H46C 110.7 . . ?
C47X C46X H46D 110.7 . . ?
C45X C46X H46D 110.7 . . ?
H46C C46X H46D 108.8 . . ?
C43X C47X C46X 106.4(6) . . ?
C43X C47X N12X 115.5(6) . . ?
C46X C47X N12X 116.7(6) . . ?
C43X C47X H47X 105.8 . . ?
C46X C47X H47X 105.8 . . ?
N12X C47X H47X 105.8 . . ?
C47X N12X C48 137.2(6) . . ?
C47X N12X Cu1 93.2(4) . 2_666 ?
C48 N12X Cu1 105.3(4) . 2_666 ?
C47X N12X H12X 105.8 . . ?
C48 N12X H12X 105.8 . . ?
Cu1 N12X H12X 105.8 2_666 . ?
N1C C1C C2C 176.4(10) . . ?
C1C C2C H2CA 109.5 . . ?
C1C C2C H2CB 109.5 . . ?
H2CA C2C H2CB 109.5 . . ?
C1C C2C H2CC 109.5 . . ?
H2CA C2C H2CC 109.5 . . ?
H2CB C2C H2CC 109.5 . . ?
O6S S2 O5S 107.9(2) . . ?
O6S S2 O7S 109.7(2) . . ?
O5S S2 O7S 109.5(2) . . ?
O6S S2 O8S 111.8(2) . . ?
O5S S2 O8S 109.7(2) . . ?
O7S S2 O8S 108.2(2) . . ?
O3S S1 O2S 110.6(5) . . ?
O3S S1 O1S 109.7(4) . . ?
O2S S1 O1S 106.2(4) . . ?
O3S S1 O4S 109.4(4) . . ?
O2S S1 O4S 111.2(4) . . ?
O1S S1 O4S 109.6(4) . . ?
O2X S1X O1X 107.5(5) . . ?
O2X S1X O3X 110.4(5) . . ?
O1X S1X O3X 109.8(5) . . ?
O2X S1X O4X 110.8(5) . . ?
O1X S1X O4X 110.0(5) . . ?
O3X S1X O4X 108.3(5) . . ?
O3Y S1Y O1Y 110.4(5) . . ?
O3Y S1Y O2Y 110.4(5) . . ?
O1Y S1Y O2Y 107.5(5) . . ?
O3Y S1Y O4Y 108.7(5) . . ?
O1Y S1Y O4Y 109.8(5) . . ?
O2Y S1Y O4Y 110.0(5) . . ?
O12S S3 O9S 111.1(3) . . ?
O12S S3 O11S 109.8(3) . . ?
O9S S3 O11S 110.6(3) . . ?
O12S S3 O10S 107.8(3) . . ?
O9S S3 O10S 109.6(3) . . ?
O11S S3 O10S 107.8(3) . . ?
S3 O10S Cu4 126.9(2) . . ?
O13S S4 O15S 111.0(3) . . ?
O13S S4 O14S 107.3(4) . . ?
O15S S4 O14S 110.2(4) . . ?
O13S S4 O16S 109.7(4) . . ?
O15S S4 O16S 109.3(4) . . ?
O14S S4 O16S 109.3(4) . . ?
O13X S4X O15X 110.4(5) . . ?
O13X S4X O14X 107.7(5) . . ?
O15X S4X O14X 110.6(5) . . ?
O13X S4X O16X 109.8(5) . . ?
O15X S4X O16X 108.4(5) . . ?
O14X S4X O16X 109.9(4) . . ?
Cu1 O1W H1WA 121.3 . . ?
Cu1 O1W H1WB 127.5 . . ?
H1WA O1W H1WB 108.2 . . ?
Cu1 O2W H2WA 129.1 . . ?
Cu1 O2W H2WB 118.1 . . ?
H2WA O2W H2WB 108.1 . . ?
Cu2 O3W H3WA 106.6 . . ?
Cu2 O3W H3WB 123.5 . . ?
H3WA O3W H3WB 108.0 . . ?
Cu2 O4W H4WA 127.7 . . ?
Cu2 O4W H4WB 113.3 . . ?
H4WA O4W H4WB 108.0 . . ?
Cu3 O5W H5WA 116.4 . . ?
Cu3 O5W H5WB 131.5 . . ?
H5WA O5W H5WB 107.9 . . ?
Cu3 O6W H6WA 112.3 . . ?
Cu3 O6W H6WB 122.4 . . ?
H6WA O6W H6WB 107.6 . . ?
Cu3 O7W H7WA 110.5 . . ?
Cu3 O7W H7WB 140.9 . . ?
H7WA O7W H7WB 108.1 . . ?
Cu4 O8W H8WA 117.9 . . ?
Cu4 O8W H8WB 131.4 . . ?
H8WA O8W H8WB 108.1 . . ?
H10C O10W H10D 108.2 . . ?
H11B O11W H11C 108.1 . . ?
H12C O12W H12D 108.1 . . ?
H13A O13W H13B 108.0 . . ?
H14A O14W H14B 108.1 . . ?
H15A O15W H15B 107.9 . . ?
H16A O16W H16B 108.3 . . ?
H17A O17W H17B 108.1 . . ?
H19A O19W H19B 108.2 . . ?
H20C O20W H20D 108.2 . . ?
H25A O25W H25B 108.0 . . ?

loop_
_geom_bond_atom_site_label_1
_geom_bond_atom_site_label_2
_geom_bond_distance
_geom_bond_site_symmetry_2
_geom_bond_publ_flag
Cu1 N1 1.914(4) . ?
Cu1 O2W 1.942(4) . ?
Cu1 N2 2.071(5) . ?
Cu1 N12X 2.082(5) 2_666 ?
Cu1 N12 2.082(5) 2_666 ?
Cu1 O1W 2.206(4) . ?
Cu2 N4 1.918(4) . ?
Cu2 O4W 1.945(4) . ?
Cu2 N5 2.024(5) . ?
Cu2 N3 2.071(4) . ?
Cu2 O3W 2.261(5) . ?
Cu3 N7 1.921(4) . ?
Cu3 O6W 1.943(3) . ?
Cu3 N6 2.099(4) . ?
Cu3 N8 2.124(4) . ?
Cu3 O5W 2.430(3) . ?
Cu3 O7W 2.430(4) . ?
Cu4 N10 1.852(7) . ?
Cu4 O10S 1.926(4) . ?
Cu4 N11 2.031(5) . ?
Cu4 N9 2.077(5) . ?
Cu4 N9X 2.077(5) . ?
Cu4 N10X 2.099(8) . ?
Cu4 N11X 2.137(7) . ?
Cu4 O8W 2.217(4) . ?
N1 C1 1.335(7) . ?
N1 C5 1.335(7) . ?
N2 C7 1.488(7) . ?
N2 C6 1.491(7) . ?
N2 H2 1.0000 . ?
N3 C11 1.470(7) . ?
N3 C12 1.497(7) . ?
N3 H3 1.0000 . ?
N4 C13 1.335(7) . ?
N4 C17 1.339(7) . ?
N5 C18 1.476(7) . ?
N5 C19 1.497(7) . ?
N5 H5 1.0000 . ?
N6 C24 1.490(6) . ?
N6 C23 1.499(6) . ?
N6 H6 1.0000 . ?
N7 C25 1.332(7) . ?
N7 C29 1.346(6) . ?
N8 C30 1.478(7) . ?
N8 C31 1.491(7) . ?
N8 H8 1.0000 . ?
C1 C2 1.395(8) . ?
C1 C48 1.499(8) 2_666 ?
C2 C3 1.379(10) . ?
C2 H2A 0.9500 . ?
C3 C4 1.388(10) . ?
C3 H3A 0.9500 . ?
C4 C5 1.387(8) . ?
C4 H4 0.9500 . ?
C5 C6 1.512(8) . ?
C6 H6A 0.9900 . ?
C6 H6B 0.9900 . ?
C7 C8 1.530(8) . ?
C7 C11 1.547(8) . ?
C7 H7 1.0000 . ?
C8 C9 1.523(9) . ?
C8 H8A 0.9900 . ?
C8 H8B 0.9900 . ?
C9 C10 1.548(10) . ?
C9 H9A 0.9900 . ?
C9 H9B 0.9900 . ?
C10 C11 1.524(8) . ?
C10 H10A 0.9900 . ?
C10 H10B 0.9900 . ?
C11 H11 1.0000 . ?
C12 C13 1.481(9) . ?
C12 H12A 0.9900 . ?
C12 H12B 0.9900 . ?
C13 C14 1.385(8) . ?
C14 C15 1.359(9) . ?
C14 H14 0.9500 . ?
C15 C16 1.393(8) . ?
C15 H15 0.9500 . ?
C16 C17 1.382(7) . ?
C16 H16 0.9500 . ?
C17 C18 1.509(7) . ?
C18 H18A 0.9900 . ?
C18 H18B 0.9900 . ?
C19 C20 1.535(9) . ?
C19 C23 1.556(8) . ?
C19 H19 1.0000 . ?
C20 C21 1.509(12) . ?
C20 H20A 0.9900 . ?
C20 H20B 0.9900 . ?
C21 C22 1.497(9) . ?
C21 H21A 0.9900 . ?
C21 H21B 0.9900 . ?
C22 C23 1.526(8) . ?
C22 H22A 0.9900 . ?
C22 H22B 0.9900 . ?
C23 H23 1.0000 . ?
C24 C25 1.501(7) . ?
C24 H24A 0.9900 . ?
C24 H24B 0.9900 . ?
C25 C26 1.387(7) . ?
C26 C27 1.385(8) . ?
C26 H26 0.9500 . ?
C27 C28 1.358(9) . ?
C27 H27 0.9500 . ?
C28 C29 1.380(8) . ?
C28 H28 0.9500 . ?
C29 C30 1.478(8) . ?
C30 H30A 0.9900 . ?
C30 H30B 0.9900 . ?
C31 C35 1.509(7) . ?
C31 C32 1.522(7) . ?
C31 H31 1.0000 . ?
C32 C33 1.527(8) . ?
C32 H32A 0.9900 . ?
C32 H32B 0.9900 . ?
C33 C34 1.547(8) . ?
C33 H33A 0.9900 . ?
C33 H33B 0.9900 . ?
C34 C35 1.533(8) . ?
C34 H34A 0.9900 . ?
C34 H34B 0.9900 . ?
C35 N9X 1.512(6) . ?
C35 N9 1.512(6) . ?
C35 H35 1.0000 . ?
C48 C1 1.499(8) 2_666 ?
C48 N12 1.516(8) . ?
C48 N12X 1.516(8) . ?
C48 H48A 0.9900 . ?
C48 H48B 0.9900 . ?
N9 C36 1.485(7) . ?
N9 H9 1.0000 . ?
N10 C37 1.343(10) . ?
N10 C41 1.365(9) . ?
N11 C42 1.481(11) . ?
N11 C43 1.484(8) . ?
N11 H11A 1.0000 . ?
C36 C37 1.510(11) . ?
C36 H36A 0.9900 . ?
C36 H36B 0.9900 . ?
C37 C38 1.386(9) . ?
C38 C39 1.419(14) . ?
C38 H38 0.9500 . ?
C39 C40 1.356(15) . ?
C39 H39 0.9500 . ?
C40 C41 1.398(12) . ?
C40 H40 0.9500 . ?
C41 C42 1.496(12) . ?
C42 H42A 0.9900 . ?
C42 H42B 0.9900 . ?
C43 C47 1.480(9) . ?
C43 C44 1.527(8) . ?
C43 H43 1.0000 . ?
C44 C45 1.437(12) . ?
C44 H44A 0.9900 . ?
C44 H44B 0.9900 . ?
C45 C46 1.554(11) . ?
C45 H45A 0.9900 . ?
C45 H45B 0.9900 . ?
C46 C47 1.488(9) . ?
C46 H46A 0.9900 . ?
C46 H46B 0.9900 . ?
C47 N12 1.487(7) . ?
C47 H47 1.0000 . ?
N12 Cu1 2.082(5) 2_666 ?
N12 H12 1.0000 . ?
N9X C36X 1.486(7) . ?
N9X H9X 1.0000 . ?
N10X C37X 1.344(11) . ?
N10X C41X 1.366(9) . ?
N11X C42X 1.483(11) . ?
N11X C43X 1.490(8) . ?
N11X H11X 1.0000 . ?
C36X C37X 1.510(11) . ?
C36X H36C 0.9900 . ?
C36X H36D 0.9900 . ?
C37X C38X 1.387(9) . ?
C38X C39X 1.419(14) . ?
C38X H38X 0.9500 . ?
C39X C40X 1.356(15) . ?
C39X H39X 0.9500 . ?
C40X C41X 1.399(12) . ?
C40X H40X 0.9500 . ?
C41X C42X 1.495(12) . ?
C42X H42C 0.9900 . ?
C42X H42D 0.9900 . ?
C43X C47X 1.468(9) . ?
C43X C44X 1.525(9) . ?
C43X H43X 1.0000 . ?
C44X C45X 1.437(12) . ?
C44X H44C 0.9900 . ?
C44X H44D 0.9900 . ?
C45X C46X 1.554(12) . ?
C45X H45C 0.9900 . ?
C45X H45D 0.9900 . ?
C46X C47X 1.483(9) . ?
C46X H46C 0.9900 . ?
C46X H46D 0.9900 . ?
C47X N12X 1.491(7) . ?
C47X H47X 1.0000 . ?
N12X Cu1 2.082(5) 2_666 ?
N12X H12X 1.0000 . ?
N1C C1C 1.133(11) . ?
C1C C2C 1.421(13) . ?
C2C H2CA 0.9800 . ?
C2C H2CB 0.9800 . ?
C2C H2CC 0.9800 . ?
S2 O6S 1.459(3) . ?
S2 O5S 1.462(3) . ?
S2 O7S 1.464(3) . ?
S2 O8S 1.475(3) . ?
S1 O3S 1.457(4) . ?
S1 O2S 1.460(4) . ?
S1 O1S 1.464(4) . ?
S1 O4S 1.475(4) . ?
S1X O2X 1.459(4) . ?
S1X O1X 1.459(4) . ?
S1X O3X 1.461(5) . ?
S1X O4X 1.477(5) . ?
S1Y O3Y 1.457(5) . ?
S1Y O1Y 1.458(4) . ?
S1Y O2Y 1.462(4) . ?
S1Y O4Y 1.479(5) . ?
S3 O12S 1.447(4) . ?
S3 O9S 1.460(4) . ?
S3 O11S 1.465(4) . ?
S3 O10S 1.477(4) . ?
S4 O13S 1.456(4) . ?
S4 O15S 1.456(4) . ?
S4 O14S 1.464(4) . ?
S4 O16S 1.479(4) . ?
S4X O13X 1.458(4) . ?
S4X O15X 1.459(4) . ?
S4X O14X 1.461(4) . ?
S4X O16X 1.478(4) . ?
O1W H1WA 0.8401 . ?
O1W H1WB 0.8401 . ?
O2W H2WA 0.8392 . ?
O2W H2WB 0.8406 . ?
O3W H3WA 0.8402 . ?
O3W H3WB 0.8405 . ?
O4W H4WA 0.8400 . ?
O4W H4WB 0.8402 . ?
O5W H5WA 0.8407 . ?
O5W H5WB 0.8394 . ?
O6W H6WA 0.8413 . ?
O6W H6WB 0.8422 . ?
O7W H7WA 0.8402 . ?
O7W H7WB 0.8395 . ?
O8W H8WA 0.8409 . ?
O8W H8WB 0.8431 . ?
O10W H10C 0.8431 . ?
O10W H10D 0.8365 . ?
O11W H11B 0.8407 . ?
O11W H11C 0.8401 . ?
O12W H12C 0.8391 . ?
O12W H12D 0.8405 . ?
O13W H13A 0.8407 . ?
O13W H13B 0.8406 . ?
O14W H14A 0.8403 . ?
O14W H14B 0.8395 . ?
O15W H15A 0.8603 . ?
O15W H15B 0.8593 . ?
O16W H16A 0.8411 . ?
O16W H16B 0.8376 . ?
O17W H17A 0.8391 . ?
O17W H17B 0.8406 . ?
O19W H19A 0.8410 . ?
O19W H19B 0.8398 . ?
O20W H20C 0.8413 . ?
O20W H20D 0.8398 . ?
O25W H25A 0.8405 . ?
O25W H25B 0.8409 . ?

loop_
_geom_hbond_atom_site_label_D
_geom_hbond_atom_site_label_H
_geom_hbond_atom_site_label_A
_geom_hbond_distance_DH
_geom_hbond_distance_HA
_geom_hbond_distance_DA
_geom_hbond_angle_DHA
_geom_hbond_site_symmetry_A
N2 H2 O1S 1.00 2.27 3.074(12) 136.6 .
N2 H2 O2S 1.00 2.10 3.041(10) 156.8 .
N2 H2 O3X 1.00 2.61 3.40(2) 135.1 .
N2 H2 O4X 1.00 2.52 3.47(2) 158.2 .
N2 H2 O4Y 1.00 2.40 3.24(2) 141.2 .
N3 H3 O1S 1.00 2.27 3.188(12) 151.8 .
N3 H3 O3X 1.00 2.42 3.33(2) 150.7 .
N3 H3 O4X 1.00 2.02 2.892(19) 144.4 .
N3 H3 O1Y 1.00 1.89 2.726(17) 139.3 .
N3 H3 O4Y 1.00 2.54 3.48(2) 156.9 .
N5 H5 O5S 1.00 1.82 2.809(6) 171.9 .
N6 H6 O5S 1.00 2.05 3.023(5) 162.6 .
N8 H8 O10W 1.00 2.13 3.105(7) 166.0 1_545
C2 H2A O6S 0.95 2.49 3.433(8) 170.8 1_665
C6 H6A O9W 0.99 2.45 3.390(10) 159.2 .
C6 H6B O21W 0.99 2.49 3.390(7) 151.7 .
C6 H6B O21X 0.99 2.42 3.395(7) 167.3 .
C7 H7 O12S 1.00 2.27 3.217(8) 157.0 2_666
C7 H7 O2W 1.00 2.57 3.231(7) 123.2 .
C11 H11 O21X 1.00 2.59 3.425(7) 141.1 .
C12 H12A O12S 0.99 2.45 3.205(8) 132.6 2_666
C12 H12B O4X 0.99 2.43 3.068(17) 121.9 .
C14 H14 O19W 0.95 2.52 3.338(8) 144.0 1_565
C20 H20A O23W 0.99 2.53 3.327(8) 137.6 .
C22 H22B O15S 0.99 2.41 3.393(8) 172.7 2_656
C24 H24A O15S 0.99 2.48 3.418(8) 157.8 2_656
C28 H28 O20W 0.95 2.61 3.382(7) 138.5 1_554
C30 H30A O6S 0.99 2.50 3.398(6) 150.7 2
C30 H30B O1X 0.99 2.41 3.367(16) 162.8 1_545
C30 H30B O2Y 0.99 2.43 3.27(2) 142.5 1_545
C32 H32B O5W 0.99 2.61 3.303(7) 126.7 .
C35 H35 O6W 1.00 2.55 3.386(7) 140.8 .
N9 H9 O11S 1.00 2.35 3.015(7) 123.2 .
N9 H9 O10W 1.00 2.39 3.212(9) 139.2 1_545
N11 H11A O14S 1.00 2.09 2.949(10) 143.1 .
C42 H42B O26W 0.99 2.45 3.432(13) 171.7 .
C44 H44A O10S 0.99 2.48 3.129(9) 123.2 .
C46 H46B O16W 0.99 2.42 3.174(9) 132.1 2_556
N12 H12 O14S 1.00 2.01 2.998(9) 171.5 .
N9X H9X O11S 1.00 2.25 3.015(7) 131.8 .
N9X H9X O10W 1.00 2.47 3.212(9) 130.4 1_545
N11X H11X O14X 1.00 1.94 2.864(17) 152.9 .
C38X H38X O12W 0.95 2.61 3.21(3) 121.8 1_545
C42X H42D O26X 0.99 2.57 3.55(2) 169.1 .
C47X H47X O2W 1.00 2.12 2.937(12) 138.0 2_666
N12X H12X O14X 1.00 1.95 2.921(12) 163.7 .
C2C H2CA O11W 0.98 2.58 3.312(10) 131.8 2_665
C2C H2CB O14W 0.98 2.61 3.586(12) 174.7 2_665
O1W H1WA O13S 0.84 1.88 2.637(8) 149.5 2_666
O1W H1WA O13X 0.84 2.16 2.948(17) 157.0 2_666
O1W H1WB O9X 0.84 1.72 2.501(12) 154.5 .
O2W H2WA O12S 0.84 1.78 2.576(6) 158.1 2_666
O2W H2WB O16S 0.84 1.79 2.622(8) 172.2 2_666
O3W H3WA O4S 0.84 2.18 3.000(13) 163.9 .
O3W H3WA O2X 0.84 1.71 2.494(16) 155.2 .
O3W H3WA O1Y 0.84 2.21 2.941(18) 145.5 .
O3W H3WB O8S 0.84 2.43 3.221(7) 156.2 .
O3W H3WB O15W 0.84 2.52 3.192(9) 138.4 .
O4W H4WA O22W 0.84 1.72 2.523(6) 159.4 .
O4W H4WA O22X 0.84 1.84 2.657(6) 164.1 .
O4W H4WA O22Y 0.84 2.12 2.906(6) 156.8 .
O4W H4WB O14W 0.84 1.85 2.681(7) 169.3 .
O5W H5WA O6S 0.84 2.00 2.818(5) 162.6 2
O5W H5WB O5S 0.84 2.65 3.234(5) 127.8 .
O5W H5WB O6S 0.84 2.04 2.861(5) 165.2 .
O6W H6WA O16W 0.84 1.81 2.630(5) 166.5 .
O6W H6WB O9S 0.84 1.85 2.690(5) 174.7 .
O7W H7WA O11S 0.84 1.81 2.652(7) 176.3 .
O7W H7WB O16S 0.84 2.05 2.840(7) 155.6 2_656
O7W H7WB O16X 0.84 1.90 2.736(16) 172.2 2_656
O8W H8WA O19W 0.84 1.89 2.675(6) 155.5 .
O8W H8WB O16S 0.84 1.92 2.761(7) 174.8 .
O8W H8WB O16X 0.84 1.93 2.704(15) 151.5 .
O10W H10D O2S 0.84 1.77 2.595(10) 168.2 .
O10W H10D O4X 0.84 2.18 2.826(18) 134.1 .
O10W H10D O2Y 0.84 1.73 2.56(2) 170.9 .
O10W H10D O2Y 0.84 1.73 2.56(2) 170.9 .
O11W H11B O8S 0.84 1.95 2.792(5) 176.7 2_565
O11W H11C O3S 0.84 1.84 2.653(9) 162.6 .
O11W H11C O1X 0.84 1.98 2.811(16) 173.2 .
O11W H11C O3Y 0.84 1.77 2.556(13) 154.5 .
O12W H12C O4S 0.84 2.06 2.891(10) 169.9 .
O12W H12C O2X 0.84 1.77 2.525(15) 148.9 .
O12W H12C O3Y 0.84 2.13 2.88(2) 149.6 .
O12W H12D O11W 0.84 2.09 2.878(7) 155.4 2_565
O13W H13A O11W 0.84 1.97 2.764(7) 157.2 .
O13W H13B O7S 0.84 2.02 2.747(6) 145.1 2_565
O14W H14A O21W 0.84 1.88 2.661(8) 153.7 2_665
O14W H14A O21X 0.84 1.97 2.734(8) 150.6 2_665
O14W H14B O15W 0.84 1.98 2.631(9) 133.7 .
O15W H15A O8S 0.86 1.82 2.676(7) 179.0 .
O15W H15B O12W 0.86 1.86 2.713(7) 172.6 2_565
O16W H16A O7S 0.84 1.87 2.690(5) 166.2 .
O16W H16B O17W 0.84 2.21 2.978(12) 151.9 .
O16W H16B O18W 0.84 2.15 2.738(9) 127.6 .
O17W H17A O26W 0.84 2.01 2.844(17) 176.2 2_556
O17W H17B O24X 0.84 2.32 3.147(17) 167.6 2_666
O17W H17B O25W 0.84 2.07 2.818(16) 148.1 2_666
O19W H19A O11S 0.84 2.26 3.011(7) 148.4 2_656
O19W H19A O12S 0.84 2.42 3.133(8) 143.2 2_656
O19W H19B O10W 0.84 1.94 2.753(8) 162.6 1_545
O20W H20C O13S 0.84 2.00 2.681(7) 137.1 .
O20W H20C O13X 0.84 2.26 2.95(2) 139.9 .
O20W H20D O9W 0.84 1.99 2.738(8) 147.6 1_546
O20W H20D O23X 0.84 2.22 2.933(9) 143.3 2_656
O25W H25A O23W 0.84 2.40 2.959 124.8 .
O25W H25A O24W 0.84 2.13 2.810 137.9 .
O25W H25B N1C 0.84 2.07 2.896(10) 166.2 .

loop_
_geom_torsion_atom_site_label_1
_geom_torsion_atom_site_label_2
_geom_torsion_atom_site_label_3
_geom_torsion_atom_site_label_4
_geom_torsion
_geom_torsion_site_symmetry_1
_geom_torsion_site_symmetry_2
_geom_torsion_site_symmetry_3
_geom_torsion_site_symmetry_4
_geom_torsion_publ_flag
C5 N1 C1 C2 -1.7(9) . . . . ?
Cu1 N1 C1 C2 177.4(4) . . . . ?
C5 N1 C1 C48 176.1(5) . . . 2_666 ?
Cu1 N1 C1 C48 -4.7(7) . . . 2_666 ?
N1 C1 C2 C3 0.6(9) . . . . ?
C48 C1 C2 C3 -177.0(6) 2_666 . . . ?
C1 C2 C3 C4 0.8(9) . . . . ?
C2 C3 C4 C5 -1.2(9) . . . . ?
C1 N1 C5 C4 1.3(8) . . . . ?
Cu1 N1 C5 C4 -177.8(4) . . . . ?
C1 N1 C5 C6 -175.4(5) . . . . ?
Cu1 N1 C5 C6 5.4(6) . . . . ?
C3 C4 C5 N1 0.2(8) . . . . ?
C3 C4 C5 C6 176.6(5) . . . . ?
C7 N2 C6 C5 -110.6(5) . . . . ?
Cu1 N2 C6 C5 14.2(6) . . . . ?
N1 C5 C6 N2 -13.2(7) . . . . ?
C4 C5 C6 N2 170.2(5) . . . . ?
C6 N2 C7 C8 55.5(7) . . . . ?
Cu1 N2 C7 C8 -69.6(6) . . . . ?
C6 N2 C7 C11 -67.1(6) . . . . ?
Cu1 N2 C7 C11 167.8(4) . . . . ?
N2 C7 C8 C9 -171.6(5) . . . . ?
C11 C7 C8 C9 -42.1(7) . . . . ?
C7 C8 C9 C10 39.3(7) . . . . ?
C8 C9 C10 C11 -22.3(8) . . . . ?
C12 N3 C11 C10 68.9(7) . . . . ?
Cu2 N3 C11 C10 -58.1(6) . . . . ?
C12 N3 C11 C7 -50.9(7) . . . . ?
Cu2 N3 C11 C7 -177.8(4) . . . . ?
C9 C10 C11 N3 -129.0(6) . . . . ?
C9 C10 C11 C7 -3.5(7) . . . . ?
N2 C7 C11 N3 -79.8(6) . . . . ?
C8 C7 C11 N3 152.3(5) . . . . ?
N2 C7 C11 C10 155.9(5) . . . . ?
C8 C7 C11 C10 28.0(7) . . . . ?
C11 N3 C12 C13 -138.0(6) . . . . ?
Cu2 N3 C12 C13 -8.2(8) . . . . ?
C17 N4 C13 C14 -0.4(9) . . . . ?
Cu2 N4 C13 C14 175.4(5) . . . . ?
C17 N4 C13 C12 177.2(6) . . . . ?
Cu2 N4 C13 C12 -7.0(8) . . . . ?
N3 C12 C13 N4 10.0(9) . . . . ?
N3 C12 C13 C14 -172.6(6) . . . . ?
N4 C13 C14 C15 1.0(10) . . . . ?
C12 C13 C14 C15 -176.3(7) . . . . ?
C13 C14 C15 C16 -0.6(10) . . . . ?
C14 C15 C16 C17 -0.5(9) . . . . ?
C13 N4 C17 C16 -0.7(9) . . . . ?
Cu2 N4 C17 C16 -176.5(4) . . . . ?
C13 N4 C17 C18 178.9(5) . . . . ?
Cu2 N4 C17 C18 3.0(6) . . . . ?
C15 C16 C17 N4 1.1(9) . . . . ?
C15 C16 C17 C18 -178.4(6) . . . . ?
C19 N5 C18 C17 100.8(5) . . . . ?
Cu2 N5 C18 C17 -24.7(5) . . . . ?
N4 C17 C18 N5 15.2(7) . . . . ?
C16 C17 C18 N5 -165.3(5) . . . . ?
C18 N5 C19 C20 -50.6(7) . . . . ?
Cu2 N5 C19 C20 73.8(6) . . . . ?
C18 N5 C19 C23 68.4(6) . . . . ?
Cu2 N5 C19 C23 -167.2(4) . . . . ?
N5 C19 C20 C21 120.6(6) . . . . ?
C23 C19 C20 C21 -3.6(7) . . . . ?
C19 C20 C21 C22 27.7(8) . . . . ?
C20 C21 C22 C23 -40.4(8) . . . . ?
C24 N6 C23 C22 -70.0(6) . . . . ?
Cu3 N6 C23 C22 59.5(6) . . . . ?
C24 N6 C23 C19 52.7(6) . . . . ?
Cu3 N6 C23 C19 -177.7(3) . . . . ?
C21 C22 C23 N6 165.3(6) . . . . ?
C21 C22 C23 C19 37.7(7) . . . . ?
N5 C19 C23 N6 86.3(6) . . . . ?
C20 C19 C23 N6 -149.6(5) . . . . ?
N5 C19 C23 C22 -145.2(5) . . . . ?
C20 C19 C23 C22 -21.1(6) . . . . ?
C23 N6 C24 C25 159.0(4) . . . . ?
Cu3 N6 C24 C25 24.6(5) . . . . ?
C29 N7 C25 C26 -1.3(7) . . . . ?
Cu3 N7 C25 C26 -178.1(3) . . . . ?
C29 N7 C25 C24 -178.7(4) . . . . ?
Cu3 N7 C25 C24 4.5(5) . . . . ?
N6 C24 C25 N7 -20.1(6) . . . . ?
N6 C24 C25 C26 162.6(4) . . . . ?
N7 C25 C26 C27 -0.8(7) . . . . ?
C24 C25 C26 C27 176.3(5) . . . . ?
C25 C26 C27 C28 1.9(8) . . . . ?
C26 C27 C28 C29 -0.9(9) . . . . ?
C25 N7 C29 C28 2.4(7) . . . . ?
Cu3 N7 C29 C28 179.2(4) . . . . ?
C25 N7 C29 C30 -175.7(4) . . . . ?
Cu3 N7 C29 C30 1.1(5) . . . . ?
C27 C28 C29 N7 -1.3(8) . . . . ?
C27 C28 C29 C30 176.6(5) . . . . ?
C31 N8 C30 C29 168.8(4) . . . . ?
Cu3 N8 C30 C29 28.9(5) . . . . ?
N7 C29 C30 N8 -21.4(6) . . . . ?
C28 C29 C30 N8 160.6(5) . . . . ?
C30 N8 C31 C35 158.3(4) . . . . ?
Cu3 N8 C31 C35 -71.5(5) . . . . ?
C30 N8 C31 C32 -84.4(5) . . . . ?
Cu3 N8 C31 C32 45.7(6) . . . . ?
N8 C31 C32 C33 -161.7(5) . . . . ?
C35 C31 C32 C33 -37.8(6) . . . . ?
C31 C32 C33 C34 15.4(6) . . . . ?
C32 C33 C34 C35 12.4(7) . . . . ?
N8 C31 C35 N9X -67.7(6) . . . . ?
C32 C31 C35 N9X 168.1(5) . . . . ?
N8 C31 C35 N9 -67.7(6) . . . . ?
C32 C31 C35 N9 168.1(5) . . . . ?
N8 C31 C35 C34 169.8(4) . . . . ?
C32 C31 C35 C34 45.6(5) . . . . ?
C33 C34 C35 C31 -35.8(6) . . . . ?
C33 C34 C35 N9X -163.5(5) . . . . ?
C33 C34 C35 N9 -163.5(5) . . . . ?
C31 C35 N9 C36 -56.5(8) . . . . ?
C34 C35 N9 C36 61.9(7) . . . . ?
C31 C35 N9 Cu4 -177.8(4) . . . . ?
C34 C35 N9 Cu4 -59.4(5) . . . . ?
O10S Cu4 N10 C37 97.6(12) . . . . ?
N11 Cu4 N10 C37 -170.1(9) . . . . ?
N9 Cu4 N10 C37 12.2(9) . . . . ?
O8W Cu4 N10 C37 -82.3(9) . . . . ?
O10S Cu4 N10 C41 -85.8(10) . . . . ?
N11 Cu4 N10 C41 6.5(8) . . . . ?
N9 Cu4 N10 C41 -171.2(8) . . . . ?
O8W Cu4 N10 C41 94.3(8) . . . . ?
C35 N9 C36 C37 -102.2(9) . . . . ?
Cu4 N9 C36 C37 19.8(11) . . . . ?
C41 N10 C37 C38 -5.1(17) . . . . ?
Cu4 N10 C37 C38 171.3(9) . . . . ?
C41 N10 C37 C36 -179.7(11) . . . . ?
Cu4 N10 C37 C36 -3.4(12) . . . . ?
N9 C36 C37 N10 -12.3(13) . . . . ?
N9 C36 C37 C38 173.3(11) . . . . ?
N10 C37 C38 C39 4.0(17) . . . . ?
C36 C37 C38 C39 178.2(11) . . . . ?
C37 C38 C39 C40 -2.8(16) . . . . ?
C38 C39 C40 C41 2.5(16) . . . . ?
C37 N10 C41 C40 4.4(15) . . . . ?
Cu4 N10 C41 C40 -172.0(8) . . . . ?
C37 N10 C41 C42 -175.7(10) . . . . ?
Cu4 N10 C41 C42 7.8(10) . . . . ?
C39 C40 C41 N10 -3.1(15) . . . . ?
C39 C40 C41 C42 177.0(9) . . . . ?
C43 N11 C42 C41 158.6(6) . . . . ?
Cu4 N11 C42 C41 26.8(7) . . . . ?
N10 C41 C42 N11 -24.1(10) . . . . ?
C40 C41 C42 N11 155.8(10) . . . . ?
C42 N11 C43 C47 64.2(7) . . . . ?
Cu4 N11 C43 C47 -171.1(5) . . . . ?
C42 N11 C43 C44 -65.0(7) . . . . ?
Cu4 N11 C43 C44 59.7(6) . . . . ?
C47 C43 C44 C45 29.2(9) . . . . ?
N11 C43 C44 C45 164.7(8) . . . . ?
C43 C44 C45 C46 -9.7(11) . . . . ?
C44 C45 C46 C47 -12.4(11) . . . . ?
N11 C43 C47 N12 63.5(7) . . . . ?
C44 C43 C47 N12 -164.1(6) . . . . ?
N11 C43 C47 C46 -169.4(6) . . . . ?
C44 C43 C47 C46 -37.1(6) . . . . ?
C45 C46 C47 C43 29.6(7) . . . . ?
C45 C46 C47 N12 154.2(8) . . . . ?
C43 C47 N12 C48 -176.5(5) . . . . ?
C46 C47 N12 C48 64.2(6) . . . . ?
C43 C47 N12 Cu1 64.8(6) . . . 2_666 ?
C46 C47 N12 Cu1 -54.5(7) . . . 2_666 ?
C1 C48 N12 C47 -95.4(6) 2_666 . . . ?
C1 C48 N12 Cu1 33.8(5) 2_666 . . 2_666 ?
C31 C35 N9X C36X -45.6(9) . . . . ?
C34 C35 N9X C36X 72.9(8) . . . . ?
C31 C35 N9X Cu4 -177.8(4) . . . . ?
C34 C35 N9X Cu4 -59.4(5) . . . . ?
C35 N9X C36X C37X -100.9(14) . . . . ?
Cu4 N9X C36X C37X 30.3(17) . . . . ?
C41X N10X C37X C38X 9(4) . . . . ?
Cu4 N10X C37X C38X 180(2) . . . . ?
C41X N10X C37X C36X -178(2) . . . . ?
Cu4 N10X C37X C36X -8(2) . . . . ?
N9X C36X C37X N10X -14.9(19) . . . . ?
N9X C36X C37X C38X 157(2) . . . . ?
N10X C37X C38X C39X -9(4) . . . . ?
C36X C37X C38X C39X 180(2) . . . . ?
C37X C38X C39X C40X 6(4) . . . . ?
C38X C39X C40X C41X -4(5) . . . . ?
C37X N10X C41X C40X -7(3) . . . . ?
Cu4 N10X C41X C40X -177(2) . . . . ?
C37X N10X C41X C42X 179(2) . . . . ?
Cu4 N10X C41X C42X 9(2) . . . . ?
C39X C40X C41X N10X 4(4) . . . . ?
C39X C40X C41X C42X 177(3) . . . . ?
C43X N11X C42X C41X 168.5(12) . . . . ?
Cu4 N11X C42X C41X 24.4(16) . . . . ?
N10X C41X C42X N11X -21.5(18) . . . . ?
C40X C41X C42X N11X 165(2) . . . . ?
C42X N11X C43X C47X 151.6(10) . . . . ?
Cu4 N11X C43X C47X -69.0(11) . . . . ?
C42X N11X C43X C44X -74.1(12) . . . . ?
Cu4 N11X C43X C44X 65.3(10) . . . . ?
C47X C43X C44X C45X -19.8(12) . . . . ?
N11X C43X C44X C45X -159.2(11) . . . . ?
C43X C44X C45X C46X 27.2(12) . . . . ?
C44X C45X C46X C47X -25.8(12) . . . . ?
N11X C43X C47X C46X 139.2(10) . . . . ?
C44X C43X C47X C46X 3.9(11) . . . . ?
N11X C43X C47X N12X -89.5(10) . . . . ?
C44X C43X C47X N12X 135.1(9) . . . . ?
C45X C46X C47X C43X 12.5(10) . . . . ?
C45X C46X C47X N12X -118.1(11) . . . . ?
C43X C47X N12X C48 -85.7(11) . . . . ?
C46X C47X N12X C48 40.5(12) . . . . ?
C43X C47X N12X Cu1 157.7(7) . . . 2_666 ?
C46X C47X N12X Cu1 -76.1(8) . . . 2_666 ?
C1 C48 N12X C47X -78.4(9) 2_666 . . . ?
C1 C48 N12X Cu1 33.8(5) 2_666 . . 2_666 ?
O12S S3 O10S Cu4 -90.1(4) . . . . ?
O9S S3 O10S Cu4 148.9(3) . . . . ?
O11S S3 O10S Cu4 28.4(4) . . . . ?
